data_4326242
loop_
_publ_author_name
'Haiquan Tian'
'Yun-Nan Guo'
'Lang Zhao'
'Jinkui Tang'
'Zhiliang Liu'

_publ_section_title
;
 Hexanuclear Dysprosium(III) Compound Incorporating Vertex- and
 Edge-Sharing Dy3 Triangles Exhibiting Single-Molecule-Magnet Behavior
;
_journal_name_full 'Inorganic Chemistry'
_journal_page_first 8688
_journal_page_last 8690
_journal_paper_doi 10.1021/ic201121p
_journal_volume 50
_journal_year 2011
_chemical_formula_sum 'C157 H148 Dy12 N48 O53'
_chemical_formula_weight 5505.23
_chemical_name_systematic
; 
 ? 
;
_space_group_IT_number 2
_symmetry_cell_setting triclinic
_symmetry_space_group_name_Hall '-P 1'
_symmetry_space_group_name_H-M 'P -1'
_atom_sites_solution_hydrogens geom
_atom_sites_solution_primary direct
_atom_sites_solution_secondary difmap
_audit_creation_method SHELXL-97
_cell_angle_alpha 68.2260(10)
_cell_angle_beta 63.3280(10)
_cell_angle_gamma 81.2220(10)
_cell_formula_units_Z 2
_cell_length_a 23.0307(12)
_cell_length_b 24.2955(13)
_cell_length_c 24.9328(13)
_cell_measurement_temperature 191(2)
_cell_volume 11575.4(11)
_computing_structure_refinement 'SHELXL-97 (Sheldrick, 1997)'
_computing_structure_solution 'SHELXS-97 (Sheldrick, 1990)'
_diffrn_ambient_temperature 191(2)
_diffrn_measured_fraction_theta_full 0.980
_diffrn_measured_fraction_theta_max 0.980
_diffrn_radiation_monochromator graphite
_diffrn_radiation_source 'fine-focus sealed tube'
_diffrn_radiation_type MoK\a
_diffrn_radiation_wavelength 0.71073
_diffrn_reflns_av_R_equivalents 0.0500
_diffrn_reflns_av_sigmaI/netI 0.1303
_diffrn_reflns_limit_h_max 21
_diffrn_reflns_limit_h_min -28
_diffrn_reflns_limit_k_max 29
_diffrn_reflns_limit_k_min -28
_diffrn_reflns_limit_l_max 30
_diffrn_reflns_limit_l_min -28
_diffrn_reflns_number 64039
_diffrn_reflns_theta_full 26.06
_diffrn_reflns_theta_max 26.06
_diffrn_reflns_theta_min 0.90
_exptl_absorpt_coefficient_mu 3.894
_exptl_absorpt_correction_T_max 0.5408
_exptl_absorpt_correction_T_min 0.4086
_exptl_absorpt_correction_type multi-scan
_exptl_crystal_density_diffrn 1.579
_exptl_crystal_F_000 5284
_exptl_crystal_size_max 0.28
_exptl_crystal_size_mid 0.25
_exptl_crystal_size_min 0.18
_refine_diff_density_max 2.739
_refine_diff_density_min -1.673
_refine_diff_density_rms 0.351
_refine_ls_extinction_method none
_refine_ls_goodness_of_fit_ref 1.034
_refine_ls_hydrogen_treatment constr
_refine_ls_matrix_type fullcycle
_refine_ls_number_parameters 2435
_refine_ls_number_reflns 44902
_refine_ls_number_restraints 1
_refine_ls_restrained_S_all 1.034
_refine_ls_R_factor_all 0.1421
_refine_ls_R_factor_gt 0.0691
_refine_ls_shift/su_max 0.001
_refine_ls_shift/su_mean 0.000
_refine_ls_structure_factor_coef Fsqd
_refine_ls_weighting_details 'calc w=1/[\s^2^(Fo^2^)+(0.1342P)^2^+0.0000P] where P=(Fo^2^+2Fc^2^)/3'
_refine_ls_weighting_scheme calc
_refine_ls_wR_factor_gt 0.2009
_refine_ls_wR_factor_ref 0.2515
_reflns_number_gt 24735
_reflns_number_total 44902
_reflns_threshold_expression >2sigma(I)
_cod_data_source_file ic201121p_si_002.cif
_cod_data_source_block thq121702_0m
_cod_database_code 4326242

loop_
_symmetry_equiv_pos_as_xyz
'x, y, z'
'-x, -y, -z'

loop_
_atom_site_label
_atom_site_type_symbol
_atom_site_fract_x
_atom_site_fract_y
_atom_site_fract_z
_atom_site_U_iso_or_equiv
_atom_site_adp_type
_atom_site_occupancy
_atom_site_symmetry_multiplicity
_atom_site_calc_flag
_atom_site_refinement_flags
Dy1 Dy 0.42665(3) 0.32911(3) 0.03135(3) 0.026 Uani 1 1 d .
Dy2 Dy 0.45464(4) 0.15603(3) 0.08368(4) 0.030 Uani 1 1 d .
Dy3 Dy 0.25666(3) 0.36927(3) 0.05566(3) 0.024 Uani 1 1 d .
Dy4 Dy 0.29311(3) 0.23285(3) 0.16759(3) 0.027 Uani 1 1 d .
Dy5 Dy 0.15179(3) 0.36565(3) -0.00747(3) 0.027 Uani 1 1 d .
Dy6 Dy 0.13786(4) 0.22498(3) 0.13805(4) 0.030 Uani 1 1 d .
Dy7 Dy 0.39341(4) 0.34964(3) 0.63506(4) 0.031 Uani 1 1 d .
Dy8 Dy 0.44484(4) 0.19355(3) 0.62182(4) 0.034 Uani 1 1 d .
Dy9 Dy 0.28874(4) 0.28891(3) 0.60602(4) 0.031 Uani 1 1 d .
Dy10 Dy 0.29096(4) 0.13027(3) 0.62646(4) 0.033 Uani 1 1 d .
Dy11 Dy 0.13563(4) 0.19772(4) 0.70055(4) 0.036 Uani 1 1 d .
Dy12 Dy 0.16574(4) 0.03252(4) 0.79503(4) 0.040 Uani 1 1 d .
N1 N 0.2067(7) 0.1896(6) -0.0750(7) 0.041 Uani 1 1 d .
N2 N 0.2592(7) 0.1957(6) -0.2010(7) 0.044 Uani 1 1 d .
N3 N 0.1936(6) 0.3439(6) -0.1456(6) 0.033 Uani 1 1 d .
N4 N 0.1754(6) 0.3913(6) -0.1204(6) 0.031 Uani 1 1 d .
N5 N 0.4648(6) 0.3483(6) -0.0902(6) 0.036 Uani 1 1 d .
N6 N 0.5057(8) 0.3540(7) -0.2153(7) 0.056 Uani 1 1 d .
N7 N 0.5404(6) 0.2097(6) -0.0794(6) 0.033 Uani 1 1 d .
N8 N 0.5409(7) 0.1613(6) -0.0254(7) 0.042 Uani 1 1 d .
N9 N 0.0377(6) 0.3575(6) -0.0030(6) 0.034 Uani 1 1 d .
N10 N -0.0800(6) 0.3329(6) 0.0024(7) 0.044 Uani 1 1 d .
N11 N -0.0017(7) 0.2214(6) 0.1245(6) 0.039 Uani 1 1 d .
N12 N 0.0305(6) 0.1875(6) 0.1644(6) 0.039 Uani 1 1 d .
N13 N 0.0580(6) 0.2785(6) 0.2144(6) 0.038 Uani 1 1 d .
N14 N -0.0199(7) 0.3409(8) 0.2949(7) 0.057 Uani 1 1 d .
N15 N 0.1699(6) 0.2900(6) 0.2690(6) 0.035 Uani 1 1 d .
N16 N 0.2319(6) 0.2724(6) 0.2571(6) 0.034 Uani 1 1 d .
N17 N 0.2697(6) 0.4875(5) 0.0056(6) 0.026 Uani 1 1 d .
N18 N 0.2922(7) 0.6078(6) -0.0432(8) 0.047 Uani 1 1 d .
N19 N 0.4359(6) 0.4810(5) -0.0297(6) 0.034 Uani 1 1 d .
N20 N 0.4777(6) 0.4322(5) -0.0250(6) 0.033 Uani 1 1 d .
N21 N 0.4278(6) 0.3636(6) 0.1209(6) 0.034 Uani 1 1 d .
N22 N 0.4255(7) 0.4157(7) 0.2047(7) 0.055 Uani 1 1 d .
N23 N 0.2689(6) 0.4194(6) 0.1588(6) 0.032 Uani 1 1 d .
N24 N 0.2215(6) 0.4132(5) 0.1412(6) 0.028 Uani 1 1 d .
N25 N 0.3890(8) 0.2175(7) 0.8428(7) 0.056 Uani 1 1 d .
N26 N 0.3296(6) 0.2498(6) 0.9527(6) 0.037 Uani 1 1 d .
N27 N 0.3556(6) 0.3663(6) 0.7754(6) 0.036 Uani 1 1 d .
N28 N 0.3597(6) 0.4009(6) 0.7133(6) 0.035 Uani 1 1 d .
N29 N 0.1010(7) 0.2375(7) 0.7919(7) 0.047 Uani 1 1 d .
N30 N 0.0495(7) 0.2711(7) 0.9019(7) 0.051 Uani 1 1 d .
N31 N 0.0840(8) 0.0949(7) 0.9091(7) 0.051 Uani 1 1 d .
N32 N 0.1021(7) 0.0389(7) 0.9023(7) 0.051 Uani 1 1 d .
N33 N 0.5070(7) 0.2387(6) 0.5024(7) 0.041 Uani 1 1 d .
N34 N 0.5689(7) 0.2827(6) 0.3684(7) 0.044 Uani 1 1 d .
N35 N 0.3953(7) 0.1897(6) 0.4695(7) 0.043 Uani 1 1 d .
N36 N 0.3356(6) 0.1570(6) 0.5076(6) 0.039 Uani 1 1 d .
N37 N 0.5027(7) 0.3825(6) 0.6220(6) 0.038 Uani 1 1 d .
N38 N 0.6175(8) 0.4007(7) 0.6256(7) 0.052 Uani 1 1 d .
N39 N 0.5771(7) 0.2442(6) 0.6147(7) 0.045 Uani 1 1 d .
N40 N 0.5574(7) 0.1942(6) 0.6098(7) 0.043 Uani 1 1 d .
N41 N 0.2425(6) 0.3910(6) 0.5603(6) 0.038 Uani 1 1 d .
N42 N 0.1845(8) 0.4955(7) 0.5097(10) 0.076 Uani 1 1 d .
N43 N 0.0816(7) 0.3306(6) 0.6354(7) 0.056 Uani 1 1 d D
N44 N 0.0573(7) 0.2812(5) 0.6754(7) 0.053 Uani 1 1 d D
N45 N 0.1184(7) 0.1949(6) 0.6038(6) 0.041 Uani 1 1 d .
N46 N 0.0949(9) 0.2125(9) 0.4984(8) 0.076 Uani 1 1 d .
N47 N 0.2530(6) 0.2902(6) 0.4890(7) 0.042 Uani 1 1 d .
N48 N 0.3047(7) 0.3069(6) 0.4957(7) 0.041 Uani 1 1 d .
O1 O 0.1738(5) 0.2870(5) -0.0424(5) 0.036 Uani 1 1 d .
O2 O 0.1299(5) 0.4606(5) -0.0422(5) 0.034 Uani 1 1 d .
O3 O 0.4573(5) 0.2428(4) -0.0014(5) 0.031 Uani 1 1 d .
O4 O 0.5197(5) 0.0816(5) 0.0964(5) 0.044 Uani 1 1 d .
O5 O 0.1127(5) 0.1458(5) 0.2264(5) 0.043 Uani 1 1 d .
O6 O 0.0802(5) 0.2898(5) 0.0843(5) 0.035 Uani 1 1 d .
O7 O 0.1885(5) 0.2739(4) 0.1764(5) 0.030 Uani 1 1 d .
O8 O 0.3335(6) 0.1904(5) 0.2443(5) 0.040 Uani 1 1 d .
O9 O 0.3618(5) 0.4086(4) 0.0034(5) 0.030 Uani 1 1 d .
O10 O 0.5330(5) 0.3199(5) 0.0102(5) 0.037 Uani 1 1 d .
O11 O 0.3164(5) 0.3394(4) 0.1250(5) 0.029 Uani 1 1 d .
O12 O 0.1504(4) 0.3924(4) 0.0804(5) 0.028 Uani 1 1 d .
O13 O 0.4141(6) 0.0896(6) 0.0581(7) 0.062 Uani 1 1 d .
H13A H 0.3681 0.0906 0.0740 0.075 Uiso 1 1 calc .
O14 O 0.4171(6) 0.1161(5) 0.1971(5) 0.040 Uani 1 1 d .
H14A H 0.3930 0.1435 0.2177 0.048 Uiso 1 1 calc .
O15 O 0.2142(5) 0.1535(5) 0.2540(5) 0.043 Uani 1 1 d .
H15V H 0.1919 0.1354 0.2406 0.052 Uiso 1 1 calc .
O16 O 0.2562(5) 0.3960(4) -0.0416(5) 0.029 Uani 1 1 d .
O17 O 0.5392(5) 0.2054(5) 0.0774(5) 0.041 Uani 1 1 d .
O18 O 0.1596(5) 0.1834(5) 0.0611(5) 0.037 Uani 1 1 d .
O19 O 0.3387(5) 0.1569(4) 0.1258(5) 0.031 Uani 1 1 d .
O20 O 0.2886(5) 0.1031(5) 0.1030(6) 0.041 Uani 1 1 d .
O21 O 0.2415(5) 0.1828(4) 0.1304(5) 0.028 Uani 1 1 d .
O22 O 0.2062(4) 0.2968(4) 0.0503(5) 0.025 Uani 1 1 d .
H22A H 0.2403 0.2772 0.0213 0.030 Uiso 1 1 calc .
O23 O 0.3289(4) 0.2891(4) 0.0543(4) 0.022 Uani 1 1 d .
H23A H 0.3316 0.2664 0.0271 0.026 Uiso 1 1 calc .
O24 O 0.4099(5) 0.2415(4) 0.1172(5) 0.030 Uani 1 1 d .
H24 H 0.4268 0.2449 0.1465 0.036 Uiso 1 1 calc .
O25 O 0.3934(5) 0.2909(5) 0.7313(5) 0.037 Uani 1 1 d .
O26 O 0.3913(5) 0.4458(5) 0.5828(5) 0.037 Uani 1 1 d .
O27 O 0.1370(5) 0.1283(5) 0.7989(5) 0.041 Uani 1 1 d .
O28 O 0.1208(7) -0.0559(6) 0.8607(6) 0.060 Uani 1 1 d .
O29 O 0.2587(6) 0.0599(5) 0.6036(5) 0.044 Uani 1 1 d .
O30 O 0.3803(5) 0.2019(5) 0.5629(5) 0.037 Uani 1 1 d .
O31 O 0.4898(5) 0.1112(5) 0.6023(5) 0.044 Uani 1 1 d .
O32 O 0.4833(5) 0.2869(5) 0.6037(5) 0.033 Uani 1 1 d .
O33 O 0.1755(5) 0.2970(5) 0.6435(5) 0.038 Uani 1 1 d .
O34 O 0.0361(6) 0.1572(5) 0.7502(7) 0.054 Uani 1 1 d .
O35 O 0.2354(5) 0.2171(4) 0.5880(5) 0.031 Uani 1 1 d .
O36 O 0.3857(5) 0.3402(5) 0.5406(5) 0.035 Uani 1 1 d .
O37 O 0.2735(5) 0.0669(5) 0.7298(5) 0.040 Uani 1 1 d .
O38 O 0.3586(5) 0.1253(5) 0.6804(5) 0.040 Uani 1 1 d .
O39 O 0.3436(6) 0.0498(5) 0.7717(6) 0.048 Uani 1 1 d .
O40 O 0.2378(7) -0.0120(7) 0.8477(7) 0.073 Uani 1 1 d .
O41 O 0.0638(6) 0.0422(6) 0.7879(6) 0.050 Uani 1 1 d .
O42 O 0.4329(5) 0.1812(5) 0.7247(5) 0.039 Uani 1 1 d .
H42A H 0.4100 0.2102 0.7435 0.047 Uiso 1 1 calc .
O43 O 0.2036(7) -0.0169(5) 0.7197(5) 0.055 Uani 1 1 d .
H43 H 0.2001 0.0015 0.6804 0.066 Uiso 1 1 calc .
O44 O 0.3882(6) 0.0692(5) 0.5963(6) 0.048 Uani 1 1 d .
H44A H 0.4161 0.0681 0.6155 0.058 Uiso 1 1 calc .
O45 O 0.2850(5) 0.3441(5) 0.6632(5) 0.034 Uani 1 1 d .
O46 O 0.1761(5) 0.1070(5) 0.6923(5) 0.040 Uani 1 1 d .
H46A H 0.1566 0.0924 0.6713 0.048 Uiso 1 1 calc .
O47 O 0.3595(5) 0.2533(4) 0.6552(5) 0.033 Uani 1 1 d .
H47A H 0.3332 0.2343 0.7022 0.039 Uiso 1 1 calc .
O48 O 0.2439(5) 0.1987(5) 0.6854(5) 0.036 Uani 1 1 d .
H48 H 0.2504 0.1888 0.7250 0.044 Uiso 1 1 calc .
O49 O 0.6012(9) 0.3567(8) 0.2318(6) 0.098 Uani 1 1 d .
H49A H 0.6123 0.3322 0.2126 0.147 Uiso 1 1 calc .
O50 O 0.1948(6) 0.0705(6) 0.0887(8) 0.072 Uani 1 1 d .
H50 H 0.1841 0.0729 0.0598 0.109 Uiso 1 1 calc .
O51 O 0.9484(14) 0.9110(10) 0.9322(14) 0.180 Uani 1 1 d .
H51A H 0.9720 0.8817 0.9391 0.270 Uiso 1 1 calc .
O52 O 0.8762(18) 0.1490(17) 0.662(3) 0.438 Uani 1 1 d .
O53 O 0.690(2) 0.1722(15) 0.033(2) 0.333 Uani 1 1 d .
C1 C 0.2257(9) 0.1433(7) -0.0921(9) 0.045 Uani 1 1 d .
H1 H 0.2212 0.1056 -0.0599 0.054 Uiso 1 1 calc .
C2 C 0.2515(8) 0.1462(8) -0.1529(9) 0.044 Uani 1 1 d .
H2 H 0.2650 0.1104 -0.1619 0.053 Uiso 1 1 calc .
C3 C 0.2379(8) 0.2447(7) -0.1838(8) 0.041 Uani 1 1 d .
H3 H 0.2404 0.2820 -0.2159 0.050 Uiso 1 1 calc .
C4 C 0.2133(8) 0.2416(7) -0.1222(8) 0.034 Uani 1 1 d .
C5 C 0.1914(7) 0.2941(8) -0.1015(8) 0.035 Uani 1 1 d .
C6 C 0.1766(7) 0.4415(8) -0.1634(8) 0.036 Uani 1 1 d .
H6 H 0.1872 0.4408 -0.2046 0.043 Uiso 1 1 calc .
C7 C 0.1637(8) 0.4988(7) -0.1556(7) 0.033 Uani 1 1 d .
C8 C 0.1419(7) 0.5059(8) -0.0947(8) 0.037 Uani 1 1 d .
C9 C 0.1301(8) 0.5630(7) -0.0925(9) 0.041 Uani 1 1 d .
H9 H 0.1125 0.5688 -0.0525 0.049 Uiso 1 1 calc .
C10 C 0.1435(8) 0.6111(8) -0.1475(9) 0.047 Uani 1 1 d .
H10 H 0.1380 0.6498 -0.1452 0.056 Uiso 1 1 calc .
C11 C 0.1650(9) 0.6047(9) -0.2072(9) 0.056 Uani 1 1 d .
H11 H 0.1724 0.6382 -0.2447 0.067 Uiso 1 1 calc .
C12 C 0.1752(9) 0.5479(8) -0.2095(8) 0.044 Uani 1 1 d .
H12 H 0.1905 0.5427 -0.2496 0.053 Uiso 1 1 calc .
C13 C 0.4586(9) 0.3974(8) -0.1338(8) 0.048 Uani 1 1 d .
H13 H 0.4396 0.4311 -0.1221 0.057 Uiso 1 1 calc .
C14 C 0.4795(9) 0.4002(8) -0.1972(9) 0.052 Uani 1 1 d .
H14 H 0.4748 0.4361 -0.2276 0.063 Uiso 1 1 calc .
C15 C 0.5122(8) 0.3052(8) -0.1713(8) 0.043 Uani 1 1 d .
H15 H 0.5325 0.2720 -0.1834 0.051 Uiso 1 1 calc .
C16 C 0.4901(7) 0.3009(7) -0.1074(7) 0.037 Uani 1 1 d .
C17 C 0.4970(7) 0.2468(7) -0.0606(7) 0.030 Uani 1 1 d .
C18 C 0.5914(8) 0.1301(7) -0.0429(8) 0.038 Uani 1 1 d .
H18 H 0.6198 0.1421 -0.0871 0.046 Uiso 1 1 calc .
C19 C 0.6087(8) 0.0788(7) -0.0013(8) 0.038 Uani 1 1 d .
C20 C 0.6670(9) 0.0483(8) -0.0291(9) 0.050 Uani 1 1 d .
H20 H 0.6913 0.0621 -0.0742 0.060 Uiso 1 1 calc .
C21 C 0.6888(10) 0.0000(10) 0.0069(12) 0.070 Uani 1 1 d .
H21 H 0.7268 -0.0200 -0.0127 0.084 Uiso 1 1 calc .
C22 C 0.6547(11) -0.0184(9) 0.0711(11) 0.069 Uani 1 1 d .
H22 H 0.6711 -0.0503 0.0964 0.083 Uiso 1 1 calc .
C23 C 0.5963(10) 0.0072(9) 0.1024(9) 0.059 Uani 1 1 d .
H23 H 0.5729 -0.0092 0.1476 0.071 Uiso 1 1 calc .
C24 C 0.5720(9) 0.0568(7) 0.0677(10) 0.046 Uani 1 1 d .
C25 C 0.0143(8) 0.3935(7) -0.0430(8) 0.043 Uani 1 1 d .
H25 H 0.0376 0.4290 -0.0741 0.051 Uiso 1 1 calc .
C26 C -0.0429(7) 0.3807(8) -0.0406(9) 0.043 Uani 1 1 d .
H26 H -0.0570 0.4073 -0.0713 0.051 Uiso 1 1 calc .
C27 C -0.0574(8) 0.2977(8) 0.0432(9) 0.045 Uani 1 1 d .
H27 H -0.0821 0.2632 0.0749 0.054 Uiso 1 1 calc .
C28 C 0.0015(7) 0.3086(7) 0.0425(8) 0.035 Uani 1 1 d .
C29 C 0.0284(8) 0.2694(7) 0.0863(7) 0.037 Uani 1 1 d .
C30 C 0.0037(9) 0.1361(8) 0.2018(9) 0.051 Uani 1 1 d .
H30 H -0.0337 0.1278 0.1993 0.061 Uiso 1 1 calc .
C31 C 0.0225(8) 0.0892(8) 0.2472(9) 0.049 Uani 1 1 d .
C32 C -0.0135(9) 0.0361(8) 0.2798(10) 0.060 Uani 1 1 d .
H32 H -0.0509 0.0332 0.2742 0.072 Uiso 1 1 calc .
C33 C 0.0035(11) -0.0093(9) 0.3178(11) 0.076 Uani 1 1 d .
H33 H -0.0201 -0.0456 0.3373 0.091 Uiso 1 1 calc .
C34 C 0.0534(13) -0.0060(10) 0.3300(12) 0.090 Uani 1 1 d .
H34 H 0.0640 -0.0389 0.3593 0.108 Uiso 1 1 calc .
C35 C 0.0891(10) 0.0459(9) 0.2992(10) 0.064 Uani 1 1 d .
H35 H 0.1244 0.0478 0.3085 0.077 Uiso 1 1 calc .
C36 C 0.0767(8) 0.0959(8) 0.2552(9) 0.046 Uani 1 1 d .
C37 C -0.0049(8) 0.2852(9) 0.2276(8) 0.050 Uani 1 1 d .
H37 H -0.0241 0.2692 0.2097 0.060 Uiso 1 1 calc .
C38 C -0.0423(8) 0.3171(10) 0.2694(9) 0.055 Uani 1 1 d .
H38 H -0.0873 0.3212 0.2793 0.066 Uiso 1 1 calc .
C39 C 0.0439(9) 0.3306(9) 0.2814(9) 0.049 Uani 1 1 d .
H39 H 0.0625 0.3450 0.3009 0.059 Uiso 1 1 calc .
C40 C 0.0833(8) 0.3003(8) 0.2408(8) 0.039 Uani 1 1 d .
C41 C 0.1524(8) 0.2881(7) 0.2270(7) 0.036 Uani 1 1 d .
C42 C 0.2497(9) 0.2777(8) 0.2964(8) 0.042 Uani 1 1 d .
H42 H 0.2197 0.2934 0.3281 0.050 Uiso 1 1 calc .
C43 C 0.3134(9) 0.2611(7) 0.2954(7) 0.041 Uani 1 1 d .
C44 C 0.3378(9) 0.2902(8) 0.3236(9) 0.049 Uani 1 1 d .
H44 H 0.3115 0.3177 0.3431 0.059 Uiso 1 1 calc .
C45 C 0.3952(11) 0.2783(11) 0.3219(10) 0.070 Uani 1 1 d .
H45 H 0.4107 0.2983 0.3395 0.084 Uiso 1 1 calc .
C46 C 0.4343(10) 0.2383(10) 0.2958(12) 0.068 Uani 1 1 d .
H46 H 0.4768 0.2319 0.2940 0.082 Uiso 1 1 calc .
C47 C 0.4126(10) 0.2069(8) 0.2717(9) 0.054 Uani 1 1 d .
H47 H 0.4391 0.1770 0.2568 0.064 Uiso 1 1 calc .
C48 C 0.3526(8) 0.2183(8) 0.2691(8) 0.040 Uani 1 1 d .
C49 C 0.2226(8) 0.5243(7) 0.0011(8) 0.037 Uani 1 1 d .
H49 H 0.1809 0.5093 0.0139 0.045 Uiso 1 1 calc .
C50 C 0.2334(8) 0.5842(8) -0.0219(9) 0.050 Uani 1 1 d .
H50A H 0.1982 0.6100 -0.0229 0.060 Uiso 1 1 calc R
C51 C 0.3385(8) 0.5681(8) -0.0396(9) 0.045 Uani 1 1 d .
H51 H 0.3813 0.5821 -0.0551 0.053 Uiso 1 1 calc .
C52 C 0.3272(7) 0.5084(6) -0.0149(7) 0.029 Uani 1 1 d .
C53 C 0.3788(8) 0.4636(7) -0.0139(8) 0.034 Uani 1 1 d .
C54 C 0.5360(8) 0.4489(7) -0.0493(9) 0.040 Uani 1 1 d .
H54 H 0.5436 0.4904 -0.0652 0.048 Uiso 1 1 calc .
C55 C 0.5919(8) 0.4128(7) -0.0557(8) 0.040 Uani 1 1 d .
C56 C 0.5901(8) 0.3483(7) -0.0278(8) 0.042 Uani 1 1 d .
C57 C 0.6481(8) 0.3167(8) -0.0406(10) 0.060 Uani 1 1 d .
H57 H 0.6471 0.2746 -0.0245 0.072 Uiso 1 1 calc .
C58 C 0.7062(9) 0.3470(10) -0.0763(12) 0.075 Uani 1 1 d .
H58 H 0.7452 0.3252 -0.0823 0.090 Uiso 1 1 calc .
C59 C 0.7105(9) 0.4067(9) -0.1035(11) 0.066 Uani 1 1 d .
H59 H 0.7518 0.4259 -0.1296 0.079 Uiso 1 1 calc .
C60 C 0.6558(9) 0.4393(8) -0.0935(11) 0.057 Uani 1 1 d .
H60 H 0.6598 0.4813 -0.1123 0.068 Uiso 1 1 calc .
C61 C 0.4779(10) 0.3663(9) 0.1304(10) 0.056 Uani 1 1 d .
H61 H 0.5168 0.3487 0.1085 0.067 Uiso 1 1 calc .
C62 C 0.4789(9) 0.3935(8) 0.1706(9) 0.047 Uani 1 1 d .
H62 H 0.5182 0.3959 0.1733 0.057 Uiso 1 1 calc .
C63 C 0.3718(8) 0.4114(8) 0.1979(9) 0.046 Uani 1 1 d .
H63 H 0.3320 0.4267 0.2217 0.055 Uiso 1 1 calc .
C64 C 0.3741(7) 0.3851(6) 0.1568(8) 0.030 Uani 1 1 d .
C65 C 0.3151(7) 0.3816(6) 0.1467(7) 0.026 Uani 1 1 d .
C66 C 0.1694(8) 0.4440(7) 0.1622(8) 0.036 Uani 1 1 d .
H66 H 0.1699 0.4658 0.1867 0.043 Uiso 1 1 calc .
C67 C 0.1127(8) 0.4484(7) 0.1524(8) 0.038 Uani 1 1 d .
C68 C 0.1055(7) 0.4228(6) 0.1131(7) 0.031 Uani 1 1 d .
C69 C 0.0434(9) 0.4294(8) 0.1124(8) 0.044 Uani 1 1 d .
H69 H 0.0354 0.4120 0.0879 0.052 Uiso 1 1 calc .
C70 C -0.0062(8) 0.4605(8) 0.1467(9) 0.045 Uani 1 1 d .
H70 H -0.0476 0.4631 0.1464 0.054 Uiso 1 1 calc .
C71 C 0.0054(8) 0.4876(8) 0.1809(9) 0.050 Uani 1 1 d .
H71 H -0.0273 0.5106 0.2025 0.060 Uiso 1 1 calc .
C72 C 0.0615(9) 0.4813(8) 0.1832(8) 0.042 Uani 1 1 d .
H72 H 0.0682 0.5001 0.2073 0.050 Uiso 1 1 calc .
C73 C 0.423(2) 0.0632(13) 0.2380(13) 0.195 Uani 1 1 d .
H73A H 0.3848 0.0383 0.2544 0.293 Uiso 1 1 calc .
H73B H 0.4257 0.0690 0.2737 0.293 Uiso 1 1 calc .
H73C H 0.4622 0.0439 0.2159 0.293 Uiso 1 1 calc .
C74 C 0.4415(11) 0.0486(12) 0.0247(16) 0.116 Uani 1 1 d .
H74A H 0.4786 0.0674 -0.0158 0.174 Uiso 1 1 calc .
H74B H 0.4087 0.0366 0.0163 0.174 Uiso 1 1 calc .
H74C H 0.4562 0.0136 0.0509 0.174 Uiso 1 1 calc .
C75 C 0.1970(11) 0.1306(10) 0.3219(10) 0.068 Uani 1 1 d .
H75A H 0.2367 0.1231 0.3286 0.102 Uiso 1 1 calc .
H75B H 0.1719 0.0936 0.3417 0.102 Uiso 1 1 calc .
H75C H 0.1709 0.1598 0.3413 0.102 Uiso 1 1 calc .
C76 C 0.2912(7) 0.4416(7) -0.1001(7) 0.031 Uani 1 1 d .
H76A H 0.2616 0.4735 -0.1087 0.046 Uiso 1 1 calc .
H76B H 0.3103 0.4253 -0.1349 0.046 Uiso 1 1 calc .
H76C H 0.3258 0.4573 -0.0969 0.046 Uiso 1 1 calc .
C77 C 0.2890(7) 0.1456(7) 0.1188(7) 0.033 Uani 1 1 d .
C78 C 0.3797(12) 0.1790(9) 0.9024(9) 0.065 Uani 1 1 d .
H78 H 0.3942 0.1394 0.9072 0.079 Uiso 1 1 calc .
C79 C 0.3512(11) 0.1951(9) 0.9540(10) 0.061 Uani 1 1 d .
H79 H 0.3458 0.1661 0.9940 0.073 Uiso 1 1 calc .
C80 C 0.3657(8) 0.2705(7) 0.8416(8) 0.037 Uani 1 1 d .
C81 C 0.3370(8) 0.2861(7) 0.8962(8) 0.038 Uani 1 1 d .
H81 H 0.3219 0.3254 0.8921 0.046 Uiso 1 1 calc .
C82 C 0.3724(8) 0.3123(7) 0.7784(8) 0.038 Uani 1 1 d .
C83 C 0.3422(7) 0.4537(7) 0.7096(7) 0.031 Uani 1 1 d .
H83 H 0.3289 0.4639 0.7467 0.038 Uiso 1 1 calc .
C84 C 0.3410(7) 0.5005(6) 0.6519(8) 0.032 Uani 1 1 d .
C85 C 0.3132(8) 0.5547(8) 0.6601(9) 0.040 Uani 1 1 d .
H85 H 0.2957 0.5584 0.7011 0.048 Uiso 1 1 calc .
C86 C 0.3116(9) 0.6022(8) 0.6088(9) 0.050 Uani 1 1 d .
H86 H 0.2940 0.6387 0.6144 0.060 Uiso 1 1 calc .
C87 C 0.3350(9) 0.5969(8) 0.5508(9) 0.055 Uani 1 1 d .
H87 H 0.3329 0.6294 0.5157 0.066 Uiso 1 1 calc .
C88 C 0.3623(9) 0.5433(8) 0.5422(9) 0.050 Uani 1 1 d .
H88 H 0.3784 0.5400 0.5011 0.060 Uiso 1 1 calc .
C89 C 0.3665(8) 0.4940(7) 0.5930(7) 0.034 Uani 1 1 d .
C90 C 0.0867(9) 0.2938(8) 0.7884(10) 0.055 Uani 1 1 d .
H90 H 0.0931 0.3230 0.7482 0.065 Uiso 1 1 calc .
C91 C 0.0619(9) 0.3117(8) 0.8438(9) 0.050 Uani 1 1 d .
H91 H 0.0542 0.3524 0.8392 0.060 Uiso 1 1 calc .
C92 C 0.0614(9) 0.2168(8) 0.9038(9) 0.047 Uani 1 1 d .
H92 H 0.0512 0.1869 0.9445 0.057 Uiso 1 1 calc .
C93 C 0.0883(8) 0.1986(7) 0.8502(8) 0.038 Uani 1 1 d .
C94 C 0.1020(8) 0.1370(9) 0.8521(9) 0.050 Uani 1 1 d .
C95 C 0.0823(11) -0.0011(9) 0.9555(10) 0.064 Uani 1 1 d .
H95 H 0.0588 0.0101 0.9923 0.076 Uiso 1 1 calc .
C96 C 0.0927(10) -0.0630(9) 0.9648(9) 0.060 Uani 1 1 d .
C97 C 0.1096(9) -0.0870(8) 0.9178(9) 0.046 Uani 1 1 d .
C98 C 0.1164(13) -0.1448(12) 0.9332(11) 0.089 Uani 1 1 d .
H98 H 0.1308 -0.1610 0.9001 0.107 Uiso 1 1 calc .
C99 C 0.1039(13) -0.1842(9) 0.9951(12) 0.080 Uani 1 1 d .
H99 H 0.1081 -0.2258 1.0037 0.096 Uiso 1 1 calc .
C100 C 0.0846(11) -0.1600(12) 1.0450(10) 0.077 Uani 1 1 d .
H100 H 0.0753 -0.1853 1.0876 0.092 Uiso 1 1 calc .
C101 C 0.0798(13) -0.0991(9) 1.0297(10) 0.085 Uani 1 1 d .
H101 H 0.0684 -0.0815 1.0613 0.102 Uiso 1 1 calc .
C102 C 0.5682(8) 0.2619(9) 0.4697(9) 0.049 Uani 1 1 d .
H102 H 0.5913 0.2638 0.4924 0.059 Uiso 1 1 calc .
C103 C 0.5974(8) 0.2828(9) 0.4036(9) 0.051 Uani 1 1 d .
H103 H 0.6405 0.2982 0.3826 0.061 Uiso 1 1 calc .
C104 C 0.5089(9) 0.2585(8) 0.4015(9) 0.047 Uani 1 1 d .
H104 H 0.4866 0.2554 0.3786 0.057 Uiso 1 1 calc .
C105 C 0.4782(8) 0.2378(7) 0.4673(8) 0.037 Uani 1 1 d .
C106 C 0.4116(8) 0.2078(7) 0.5030(8) 0.034 Uani 1 1 d .
C107 C 0.3154(8) 0.1432(7) 0.4735(7) 0.035 Uani 1 1 d .
H107 H 0.3392 0.1581 0.4283 0.042 Uiso 1 1 calc .
C108 C 0.2596(8) 0.1071(7) 0.4996(7) 0.036 Uani 1 1 d .
C109 C 0.2348(9) 0.0658(8) 0.5615(9) 0.046 Uani 1 1 d .
C110 C 0.1817(9) 0.0303(9) 0.5821(8) 0.054 Uani 1 1 d .
H110 H 0.1645 0.0016 0.6238 0.064 Uiso 1 1 calc .
C111 C 0.1545(10) 0.0378(10) 0.5405(10) 0.066 Uani 1 1 d .
H111 H 0.1159 0.0164 0.5550 0.079 Uiso 1 1 calc .
C112 C 0.1819(11) 0.0746(10) 0.4801(9) 0.061 Uani 1 1 d .
H112 H 0.1647 0.0766 0.4512 0.073 Uiso 1 1 calc .
C113 C 0.2324(9) 0.1084(8) 0.4601(8) 0.048 Uani 1 1 d .
H113 H 0.2505 0.1344 0.4170 0.058 Uiso 1 1 calc .
C114 C 0.5137(9) 0.4311(8) 0.6273(9) 0.048 Uani 1 1 d .
H114 H 0.4818 0.4611 0.6303 0.057 Uiso 1 1 calc .
C115 C 0.5718(9) 0.4394(8) 0.6287(9) 0.051 Uani 1 1 d .
H115 H 0.5780 0.4755 0.6321 0.061 Uiso 1 1 calc .
C116 C 0.6056(9) 0.3511(8) 0.6219(8) 0.046 Uani 1 1 d .
H116 H 0.6368 0.3206 0.6210 0.056 Uiso 1 1 calc .
C117 C 0.5488(8) 0.3419(8) 0.6191(8) 0.039 Uani 1 1 d .
C118 C 0.5345(8) 0.2860(7) 0.6116(8) 0.039 Uani 1 1 d .
C119 C 0.6014(9) 0.1551(9) 0.6048(10) 0.054 Uani 1 1 d .
H119 H 0.6403 0.1638 0.6047 0.065 Uiso 1 1 calc .
C120 C 0.5973(9) 0.0974(9) 0.5991(9) 0.051 Uani 1 1 d .
C121 C 0.6525(11) 0.0605(11) 0.5940(12) 0.073 Uani 1 1 d .
H121 H 0.6875 0.0741 0.5965 0.088 Uiso 1 1 calc .
C122 C 0.6584(9) 0.0085(10) 0.5861(11) 0.064 Uani 1 1 d .
H122 H 0.6966 -0.0145 0.5811 0.077 Uiso 1 1 calc .
C123 C 0.6037(12) -0.0100(11) 0.5855(12) 0.080 Uani 1 1 d .
H123 H 0.6058 -0.0468 0.5795 0.096 Uiso 1 1 calc .
C124 C 0.5478(10) 0.0216(9) 0.5931(10) 0.056 Uani 1 1 d .
H124 H 0.5120 0.0053 0.5946 0.067 Uiso 1 1 calc .
C125 C 0.5425(10) 0.0776(9) 0.5987(9) 0.053 Uani 1 1 d .
C126 C 0.2749(8) 0.4446(8) 0.5201(8) 0.046 Uani 1 1 d .
H126 H 0.3202 0.4458 0.5081 0.056 Uiso 1 1 calc .
C127 C 0.2471(9) 0.4962(9) 0.4959(11) 0.064 Uani 1 1 d .
H127 H 0.2723 0.5317 0.4697 0.076 Uiso 1 1 calc .
C128 C 0.1495(9) 0.4442(9) 0.5486(10) 0.056 Uani 1 1 d .
H128 H 0.1047 0.4434 0.5585 0.068 Uiso 1 1 calc .
C129 C 0.1791(9) 0.3910(8) 0.5751(9) 0.045 Uani 1 1 d .
C130 C 0.1413(8) 0.3374(8) 0.6216(8) 0.043 Uani 1 1 d .
C131 C -0.0068(9) 0.2774(9) 0.7037(11) 0.062 Uani 1 1 d .
H131 H -0.0280 0.3130 0.6901 0.074 Uiso 1 1 calc .
C132 C -0.0500(10) 0.2285(9) 0.7519(11) 0.065 Uani 1 1 d .
C133 C -0.1158(10) 0.2396(10) 0.7766(12) 0.073 Uani 1 1 d .
H133 H -0.1309 0.2784 0.7620 0.088 Uiso 1 1 calc .
C134 C -0.1611(10) 0.1929(11) 0.8239(13) 0.079 Uani 1 1 d .
H134 H -0.2064 0.2006 0.8402 0.094 Uiso 1 1 calc .
C135 C -0.1412(10) 0.1405(10) 0.8445(11) 0.070 Uani 1 1 d .
H135 H -0.1723 0.1106 0.8774 0.084 Uiso 1 1 calc .
C136 C -0.0752(9) 0.1252(10) 0.8208(10) 0.061 Uani 1 1 d .
H136 H -0.0630 0.0853 0.8358 0.074 Uiso 1 1 calc .
C137 C -0.0267(9) 0.1696(9) 0.7744(8) 0.050 Uani 1 1 d .
C138 C 0.0648(9) 0.1745(9) 0.6108(9) 0.053 Uani 1 1 d .
H138 H 0.0331 0.1533 0.6520 0.064 Uiso 1 1 calc .
C139 C 0.0550(10) 0.1849(11) 0.5544(10) 0.073 Uani 1 1 d .
H139 H 0.0162 0.1699 0.5600 0.087 Uiso 1 1 calc .
C140 C 0.1503(11) 0.2314(10) 0.4925(10) 0.066 Uani 1 1 d .
H140 H 0.1829 0.2502 0.4509 0.079 Uiso 1 1 calc .
C141 C 0.1611(7) 0.2244(7) 0.5449(8) 0.035 Uani 1 1 d .
C142 C 0.2219(8) 0.2459(8) 0.5381(8) 0.040 Uani 1 1 d .
C143 C 0.3454(9) 0.3428(7) 0.4417(8) 0.041 Uani 1 1 d .
H143 H 0.3372 0.3513 0.4054 0.049 Uiso 1 1 calc .
C144 C 0.4027(8) 0.3712(7) 0.4322(7) 0.033 Uani 1 1 d .
C145 C 0.4207(7) 0.3664(7) 0.4798(8) 0.034 Uani 1 1 d .
C146 C 0.4791(9) 0.3923(8) 0.4586(9) 0.052 Uani 1 1 d .
H146 H 0.4924 0.3907 0.4901 0.063 Uiso 1 1 calc .
C147 C 0.5214(8) 0.4210(8) 0.3949(9) 0.046 Uani 1 1 d .
H147 H 0.5618 0.4372 0.3841 0.055 Uiso 1 1 calc .
C148 C 0.5021(8) 0.4251(7) 0.3466(9) 0.046 Uani 1 1 d .
H148 H 0.5291 0.4441 0.3026 0.056 Uiso 1 1 calc .
C149 C 0.4420(9) 0.4003(7) 0.3668(9) 0.045 Uani 1 1 d .
H149 H 0.4272 0.4029 0.3360 0.054 Uiso 1 1 calc .
C150 C 0.3271(9) 0.0812(8) 0.7268(8) 0.043 Uani 1 1 d .
C151 C 0.4586(10) 0.1325(9) 0.7594(10) 0.063 Uani 1 1 d .
H15A H 0.5024 0.1246 0.7308 0.094 Uiso 1 1 calc R
H15B H 0.4307 0.0975 0.7779 0.094 Uiso 1 1 calc R
H15C H 0.4607 0.1416 0.7937 0.094 Uiso 1 1 calc R
C152 C 0.232(2) -0.0740(14) 0.7327(14) 0.217 Uani 1 1 d .
H15D H 0.2611 -0.0748 0.7516 0.326 Uiso 1 1 calc .
H15E H 0.2558 -0.0824 0.6929 0.326 Uiso 1 1 calc .
H15F H 0.1971 -0.1039 0.7627 0.326 Uiso 1 1 calc .
C153 C 0.4100(10) 0.0351(10) 0.5548(11) 0.071 Uani 1 1 d .
H15G H 0.3724 0.0217 0.5540 0.107 Uiso 1 1 calc R
H15H H 0.4336 0.0005 0.5705 0.107 Uiso 1 1 calc R
H15I H 0.4389 0.0596 0.5116 0.107 Uiso 1 1 calc R
C154 C 0.2380(8) 0.3866(8) 0.6850(9) 0.047 Uani 1 1 d .
H15J H 0.2513 0.4263 0.6530 0.071 Uiso 1 1 calc R
H15K H 0.2353 0.3861 0.7255 0.071 Uiso 1 1 calc R
H15L H 0.1953 0.3763 0.6912 0.071 Uiso 1 1 calc R
C155 C 0.660(3) 0.393(3) 0.212(2) 0.319 Uani 1 1 d .
H15M H 0.6460 0.4247 0.2301 0.478 Uiso 1 1 calc .
H15N H 0.6814 0.4099 0.1654 0.478 Uiso 1 1 calc .
H15O H 0.6900 0.3672 0.2279 0.478 Uiso 1 1 calc .
C156 C 0.1606(12) 0.0204(10) 0.1457(13) 0.109 Uani 1 1 d .
H15P H 0.1900 0.0000 0.1654 0.164 Uiso 1 1 calc R
H15Q H 0.1457 -0.0072 0.1340 0.164 Uiso 1 1 calc R
H15R H 0.1231 0.0347 0.1762 0.164 Uiso 1 1 calc R
C157 C 0.9842(11) 0.9578(11) 0.8952(12) 0.106 Uani 1 1 d .
H15S H 0.9567 0.9919 0.8869 0.159 Uiso 1 1 calc .
H15T H 1.0145 0.9523 0.8547 0.159 Uiso 1 1 calc .
H15U H 1.0088 0.9648 0.9156 0.159 Uiso 1 1 calc .

loop_
_atom_site_aniso_label
_atom_site_aniso_U_11
_atom_site_aniso_U_22
_atom_site_aniso_U_33
_atom_site_aniso_U_23
_atom_site_aniso_U_13
_atom_site_aniso_U_12
Dy1 0.026 0.022 0.033 -0.011 -0.013 0.001
Dy2 0.033 0.024 0.036 -0.013 -0.015 0.005
Dy3 0.024 0.022 0.030 -0.014 -0.012 0.001
Dy4 0.030 0.025 0.027 -0.011 -0.011 0.000
Dy5 0.026 0.027 0.033 -0.016 -0.013 0.002
Dy6 0.028 0.027 0.034 -0.011 -0.010 -0.004
Dy7 0.033 0.033 0.034 -0.019 -0.014 0.001
Dy8 0.035 0.035 0.040 -0.022 -0.017 0.006
Dy9 0.033 0.032 0.034 -0.016 -0.015 0.000
Dy10 0.040 0.032 0.033 -0.016 -0.016 -0.001
Dy11 0.035 0.037 0.039 -0.017 -0.015 -0.003
Dy12 0.050 0.035 0.036 -0.014 -0.015 -0.007
N1 0.053 0.038 0.043 -0.025 -0.024 0.012
N2 0.047 0.045 0.053 -0.032 -0.024 0.011
N3 0.036 0.032 0.034 -0.021 -0.010 0.003
N4 0.029 0.035 0.035 -0.020 -0.012 0.004
N5 0.022 0.040 0.042 -0.019 -0.010 0.009
N6 0.067 0.064 0.031 -0.019 -0.013 -0.004
N7 0.036 0.033 0.025 -0.019 -0.005 0.009
N8 0.045 0.035 0.059 -0.030 -0.027 0.017
N9 0.028 0.044 0.042 -0.025 -0.015 0.001
N10 0.033 0.046 0.064 -0.028 -0.026 0.009
N11 0.047 0.026 0.035 -0.005 -0.010 -0.014
N12 0.024 0.038 0.041 -0.011 -0.006 0.004
N13 0.031 0.036 0.035 -0.009 -0.007 0.003
N14 0.032 0.089 0.055 -0.045 -0.011 0.021
N15 0.026 0.049 0.027 -0.022 -0.005 0.011
N16 0.036 0.037 0.031 -0.012 -0.015 0.002
N17 0.022 0.027 0.029 -0.010 -0.008 -0.008
N18 0.048 0.026 0.075 -0.016 -0.038 0.010
N19 0.037 0.027 0.052 -0.011 -0.034 0.004
N20 0.027 0.017 0.049 -0.004 -0.019 0.004
N21 0.023 0.048 0.040 -0.025 -0.016 0.008
N22 0.053 0.074 0.059 -0.040 -0.029 0.000
N23 0.030 0.037 0.047 -0.027 -0.023 0.010
N24 0.035 0.023 0.030 -0.017 -0.014 0.004
N25 0.082 0.044 0.055 -0.028 -0.032 0.002
N26 0.046 0.044 0.029 -0.018 -0.016 -0.003
N27 0.037 0.039 0.042 -0.022 -0.022 0.013
N28 0.036 0.033 0.041 -0.017 -0.017 -0.002
N29 0.038 0.057 0.052 -0.032 -0.014 0.000
N30 0.051 0.054 0.053 -0.026 -0.023 0.011
N31 0.067 0.045 0.035 -0.009 -0.022 0.002
N32 0.060 0.043 0.043 -0.003 -0.023 -0.006
N33 0.042 0.045 0.055 -0.032 -0.026 0.006
N34 0.040 0.048 0.043 -0.024 -0.009 -0.004
N35 0.047 0.045 0.040 -0.019 -0.017 -0.001
N36 0.036 0.036 0.041 -0.018 -0.008 -0.003
N37 0.044 0.049 0.044 -0.030 -0.028 0.013
N38 0.074 0.042 0.063 -0.017 -0.048 -0.005
N39 0.039 0.049 0.060 -0.022 -0.032 0.004
N40 0.059 0.036 0.057 -0.030 -0.035 0.010
N41 0.037 0.045 0.027 -0.015 -0.008 -0.003
N42 0.045 0.046 0.129 -0.012 -0.048 0.008
N43 0.039 0.051 0.076 -0.015 -0.027 -0.002
N44 0.054 0.036 0.063 -0.019 -0.017 -0.005
N45 0.046 0.043 0.036 -0.011 -0.016 -0.018
N46 0.089 0.096 0.064 -0.015 -0.051 -0.028
N47 0.029 0.049 0.051 -0.020 -0.017 -0.003
N48 0.050 0.031 0.061 -0.029 -0.033 0.012
O1 0.037 0.033 0.040 -0.021 -0.012 0.000
O2 0.032 0.034 0.040 -0.019 -0.018 0.007
O3 0.036 0.022 0.036 -0.012 -0.017 0.007
O4 0.040 0.033 0.046 -0.005 -0.015 0.003
O5 0.033 0.048 0.042 -0.002 -0.015 -0.020
O6 0.025 0.037 0.054 -0.029 -0.018 0.006
O7 0.026 0.033 0.029 -0.012 -0.008 -0.005
O8 0.060 0.033 0.041 -0.020 -0.028 0.003
O9 0.036 0.021 0.039 -0.013 -0.018 -0.003
O10 0.022 0.036 0.044 -0.008 -0.008 -0.007
O11 0.035 0.021 0.030 -0.012 -0.011 -0.001
O12 0.020 0.025 0.041 -0.017 -0.009 -0.003
O13 0.048 0.067 0.101 -0.069 -0.028 0.010
O14 0.064 0.035 0.027 -0.008 -0.029 0.010
O15 0.049 0.039 0.038 -0.017 -0.009 -0.010
O16 0.025 0.027 0.031 -0.011 -0.008 0.002
O17 0.044 0.032 0.050 -0.009 -0.029 0.007
O18 0.044 0.031 0.033 -0.010 -0.012 -0.009
O19 0.032 0.024 0.035 -0.012 -0.010 -0.008
O20 0.044 0.028 0.065 -0.022 -0.030 0.003
O21 0.029 0.022 0.029 -0.010 -0.010 0.004
O22 0.021 0.026 0.034 -0.015 -0.013 0.002
O23 0.016 0.019 0.031 -0.012 -0.010 0.004
O24 0.027 0.023 0.035 -0.012 -0.008 0.001
O25 0.047 0.030 0.045 -0.021 -0.024 0.002
O26 0.034 0.035 0.036 -0.013 -0.008 -0.006
O27 0.042 0.048 0.039 -0.024 -0.012 -0.004
O28 0.088 0.047 0.043 0.000 -0.030 -0.025
O29 0.066 0.034 0.047 -0.019 -0.031 -0.009
O30 0.034 0.043 0.034 -0.022 -0.011 0.007
O31 0.048 0.047 0.049 -0.031 -0.028 0.029
O32 0.031 0.045 0.042 -0.030 -0.022 0.006
O33 0.038 0.034 0.051 -0.018 -0.024 0.002
O34 0.048 0.048 0.082 -0.028 -0.039 0.011
O35 0.031 0.030 0.030 -0.012 -0.011 0.001
O36 0.037 0.046 0.030 -0.021 -0.018 0.004
O37 0.044 0.044 0.032 -0.009 -0.016 -0.013
O38 0.053 0.033 0.040 -0.017 -0.020 -0.002
O39 0.057 0.039 0.052 -0.014 -0.026 -0.003
O40 0.059 0.087 0.057 -0.004 -0.028 -0.002
O41 0.043 0.057 0.048 -0.017 -0.016 -0.009
O42 0.050 0.041 0.038 -0.019 -0.027 0.015
O43 0.090 0.032 0.038 -0.013 -0.019 -0.004
O44 0.068 0.038 0.052 -0.032 -0.026 0.009
O45 0.031 0.035 0.045 -0.023 -0.018 0.004
O46 0.039 0.035 0.040 -0.017 -0.008 -0.003
O47 0.036 0.028 0.043 -0.020 -0.019 0.000
O48 0.040 0.033 0.046 -0.021 -0.021 0.000
O49 0.139 0.129 0.036 -0.014 -0.037 -0.061
O50 0.053 0.047 0.126 -0.045 -0.032 -0.001
O51 0.253 0.097 0.216 0.004 -0.160 -0.026
O52 0.222 0.231 1.060 -0.320 -0.385 0.077
O53 0.502 0.179 0.432 0.068 -0.384 -0.150
C1 0.064 0.030 0.051 -0.018 -0.035 0.015
C2 0.047 0.041 0.064 -0.029 -0.034 0.012
C3 0.052 0.041 0.052 -0.036 -0.030 0.020
C4 0.048 0.029 0.038 -0.021 -0.024 0.008
C5 0.030 0.047 0.033 -0.015 -0.015 -0.003
C6 0.027 0.047 0.042 -0.027 -0.015 0.009
C7 0.035 0.028 0.034 -0.010 -0.015 0.007
C8 0.021 0.046 0.048 -0.026 -0.012 0.002
C9 0.043 0.035 0.056 -0.030 -0.024 0.012
C10 0.041 0.034 0.064 -0.027 -0.016 0.011
C11 0.040 0.050 0.057 -0.007 -0.015 0.012
C12 0.058 0.038 0.052 -0.020 -0.042 0.025
C13 0.045 0.048 0.033 -0.010 -0.005 0.000
C14 0.064 0.040 0.047 -0.017 -0.022 0.015
C15 0.037 0.053 0.036 -0.014 -0.017 0.007
C16 0.026 0.038 0.025 -0.001 0.001 -0.004
C17 0.027 0.035 0.036 -0.015 -0.019 0.006
C18 0.042 0.038 0.040 -0.026 -0.012 0.003
C19 0.028 0.026 0.057 -0.014 -0.017 0.002
C20 0.048 0.048 0.056 -0.031 -0.017 0.013
C21 0.054 0.059 0.093 -0.044 -0.024 0.032
C22 0.075 0.046 0.072 -0.008 -0.043 0.043
C23 0.067 0.050 0.037 -0.006 -0.013 0.009
C24 0.044 0.029 0.077 -0.024 -0.032 0.008
C25 0.048 0.033 0.044 -0.015 -0.017 0.001
C26 0.020 0.049 0.070 -0.023 -0.032 0.019
C27 0.025 0.049 0.075 -0.038 -0.020 -0.001
C28 0.031 0.048 0.038 -0.035 -0.009 0.005
C29 0.045 0.036 0.029 -0.022 -0.005 0.000
C30 0.042 0.041 0.062 -0.012 -0.015 -0.017
C31 0.025 0.052 0.053 -0.006 -0.010 -0.012
C32 0.052 0.040 0.086 -0.007 -0.035 -0.017
C33 0.076 0.050 0.091 0.011 -0.043 -0.036
C34 0.101 0.042 0.096 0.012 -0.032 -0.041
C35 0.061 0.039 0.067 -0.002 -0.017 -0.010
C36 0.028 0.046 0.053 -0.018 -0.006 0.003
C37 0.025 0.060 0.039 -0.003 0.000 -0.011
C38 0.027 0.090 0.049 -0.034 -0.012 0.014
C39 0.045 0.064 0.044 -0.026 -0.018 0.001
C40 0.030 0.047 0.039 -0.023 -0.008 0.003
C41 0.034 0.029 0.029 0.001 -0.006 -0.004
C42 0.054 0.053 0.033 -0.032 -0.019 0.007
C43 0.063 0.040 0.028 -0.016 -0.024 0.000
C44 0.057 0.060 0.052 -0.027 -0.042 0.024
C45 0.082 0.100 0.066 -0.047 -0.047 -0.008
C46 0.069 0.079 0.106 -0.055 -0.064 0.012
C47 0.076 0.041 0.057 -0.024 -0.040 0.024
C48 0.031 0.055 0.034 -0.013 -0.014 -0.006
C49 0.038 0.029 0.044 -0.005 -0.027 0.014
C50 0.022 0.042 0.071 -0.012 -0.016 0.013
C51 0.026 0.037 0.073 -0.021 -0.021 -0.003
C52 0.033 0.025 0.035 -0.016 -0.017 0.005
C53 0.040 0.022 0.053 -0.012 -0.030 0.000
C54 0.028 0.034 0.056 -0.018 -0.017 0.010
C55 0.045 0.037 0.046 -0.020 -0.020 -0.004
C56 0.046 0.034 0.054 -0.006 -0.035 -0.007
C57 0.028 0.031 0.090 -0.003 -0.014 0.004
C58 0.031 0.057 0.115 -0.022 -0.024 0.013
C59 0.023 0.063 0.090 -0.024 -0.004 -0.011
C60 0.037 0.029 0.095 -0.003 -0.035 -0.005
C61 0.072 0.055 0.073 -0.040 -0.047 0.010
C62 0.044 0.052 0.060 -0.018 -0.033 -0.004
C63 0.038 0.065 0.060 -0.031 -0.033 0.000
C64 0.023 0.027 0.047 -0.024 -0.014 0.006
C65 0.042 0.022 0.024 -0.013 -0.018 0.004
C66 0.035 0.039 0.045 -0.025 -0.022 0.008
C67 0.035 0.024 0.051 -0.016 -0.017 0.015
C68 0.031 0.022 0.038 -0.009 -0.013 -0.001
C69 0.063 0.038 0.041 -0.010 -0.031 -0.010
C70 0.044 0.050 0.050 -0.026 -0.023 0.009
C71 0.028 0.045 0.064 -0.031 -0.001 0.011
C72 0.051 0.046 0.040 -0.025 -0.024 0.013
C73 0.361 0.062 0.044 -0.020 -0.001 0.054
C74 0.059 0.128 0.223 -0.161 -0.041 0.036
C75 0.085 0.057 0.054 -0.006 -0.030 -0.010
C76 0.029 0.028 0.031 -0.005 -0.015 0.005
C77 0.032 0.022 0.031 -0.004 -0.004 -0.003
C78 0.114 0.047 0.048 -0.019 -0.049 0.017
C79 0.090 0.048 0.057 -0.022 -0.037 -0.002
C80 0.036 0.041 0.043 -0.026 -0.018 0.008
C81 0.048 0.026 0.042 -0.010 -0.019 -0.010
C82 0.041 0.039 0.043 -0.016 -0.024 -0.006
C83 0.033 0.035 0.032 -0.016 -0.014 -0.002
C84 0.028 0.019 0.055 -0.015 -0.019 0.003
C85 0.033 0.043 0.059 -0.022 -0.031 0.008
C86 0.053 0.037 0.064 -0.024 -0.021 -0.004
C87 0.048 0.032 0.058 -0.010 -0.004 0.001
C88 0.045 0.045 0.046 -0.015 -0.007 -0.006
C89 0.036 0.043 0.031 -0.018 -0.015 -0.004
C90 0.045 0.048 0.086 -0.037 -0.031 0.005
C91 0.057 0.050 0.044 -0.024 -0.017 0.004
C92 0.053 0.039 0.050 -0.021 -0.018 0.005
C93 0.039 0.031 0.043 -0.018 -0.013 0.003
C94 0.037 0.060 0.057 -0.032 -0.014 -0.002
C95 0.084 0.054 0.061 -0.029 -0.034 0.013
C96 0.071 0.064 0.041 -0.005 -0.019 -0.035
C97 0.063 0.031 0.051 -0.010 -0.029 -0.015
C98 0.118 0.103 0.047 -0.028 -0.026 -0.030
C99 0.126 0.039 0.080 -0.003 -0.057 -0.018
C100 0.082 0.112 0.040 -0.017 -0.031 -0.014
C101 0.130 0.038 0.044 0.012 -0.021 -0.004
C102 0.034 0.065 0.057 -0.025 -0.021 -0.003
C103 0.031 0.070 0.051 -0.027 -0.009 -0.011
C104 0.042 0.055 0.046 -0.025 -0.011 -0.007
C105 0.036 0.037 0.043 -0.020 -0.016 0.001
C106 0.043 0.036 0.043 -0.036 -0.019 0.011
C107 0.050 0.035 0.029 -0.020 -0.016 0.002
C108 0.041 0.043 0.022 -0.015 -0.010 0.003
C109 0.048 0.055 0.060 -0.034 -0.036 0.010
C110 0.059 0.067 0.033 -0.006 -0.015 -0.035
C111 0.077 0.079 0.057 -0.019 -0.032 -0.039
C112 0.087 0.070 0.041 -0.021 -0.034 -0.007
C113 0.063 0.043 0.042 -0.012 -0.025 -0.006
C114 0.050 0.042 0.066 -0.033 -0.023 -0.006
C115 0.048 0.038 0.064 -0.025 -0.014 -0.003
C116 0.045 0.043 0.045 -0.014 -0.014 -0.002
C117 0.036 0.044 0.054 -0.032 -0.021 0.001
C118 0.049 0.034 0.049 -0.033 -0.020 0.006
C119 0.052 0.062 0.078 -0.042 -0.047 0.028
C120 0.049 0.055 0.057 -0.028 -0.025 0.014
C121 0.066 0.080 0.101 -0.053 -0.049 0.028
C122 0.043 0.083 0.097 -0.067 -0.034 0.022
C123 0.083 0.076 0.106 -0.068 -0.042 0.033
C124 0.066 0.056 0.073 -0.042 -0.044 0.025
C125 0.062 0.052 0.062 -0.032 -0.034 0.010
C126 0.042 0.047 0.041 -0.023 0.003 -0.018
C127 0.031 0.045 0.094 -0.018 -0.014 -0.003
C128 0.044 0.049 0.077 -0.006 -0.039 0.003
C129 0.044 0.037 0.065 -0.029 -0.028 0.019
C130 0.036 0.043 0.046 -0.019 -0.011 -0.002
C131 0.037 0.053 0.086 -0.021 -0.016 -0.010
C132 0.050 0.048 0.099 -0.031 -0.029 -0.001
C133 0.040 0.069 0.095 -0.024 -0.019 -0.001
C134 0.049 0.077 0.107 -0.047 -0.022 0.012
C135 0.037 0.072 0.077 -0.018 -0.003 -0.024
C136 0.035 0.077 0.062 -0.023 -0.007 -0.017
C137 0.048 0.069 0.035 -0.020 -0.010 -0.021
C138 0.047 0.064 0.047 -0.013 -0.014 -0.029
C139 0.038 0.110 0.059 -0.019 -0.010 -0.029
C140 0.078 0.067 0.072 -0.017 -0.050 -0.015
C141 0.027 0.039 0.037 -0.015 -0.010 -0.006
C142 0.029 0.050 0.034 -0.020 -0.005 0.009
C143 0.070 0.024 0.029 -0.007 -0.024 -0.003
C144 0.039 0.035 0.022 -0.007 -0.013 0.003
C145 0.021 0.048 0.043 -0.033 -0.010 0.008
C146 0.057 0.045 0.057 -0.035 -0.009 -0.005
C147 0.030 0.042 0.049 -0.014 -0.004 -0.001
C148 0.040 0.026 0.059 -0.007 -0.013 -0.007
C149 0.055 0.022 0.060 -0.014 -0.031 0.014
C150 0.061 0.044 0.038 -0.032 -0.025 0.020
C151 0.063 0.056 0.083 -0.026 -0.046 0.018
C152 0.391 0.079 0.066 -0.042 -0.009 0.072
C153 0.077 0.080 0.089 -0.069 -0.037 0.021
C154 0.048 0.055 0.055 -0.044 -0.019 0.016
C155 0.493 0.309 0.108 -0.029 -0.047 -0.243
C156 0.083 0.042 0.141 -0.004 -0.005 -0.044
C157 0.069 0.079 0.112 0.076 -0.055 -0.066

loop_
_atom_type_symbol
_atom_type_description
_atom_type_scat_dispersion_real
_atom_type_scat_dispersion_imag
_atom_type_scat_source
C C 0.0033 0.0016 'International Tables Vol C Tables 4.2.6.8 and 6.1.1.4'
H H 0.0000 0.0000 'International Tables Vol C Tables 4.2.6.8 and 6.1.1.4'
N N 0.0061 0.0033 'International Tables Vol C Tables 4.2.6.8 and 6.1.1.4'
O O 0.0106 0.0060 'International Tables Vol C Tables 4.2.6.8 and 6.1.1.4'
Dy Dy -0.1892 4.4098 'International Tables Vol C Tables 4.2.6.8 and 6.1.1.4'

loop_
_geom_angle_atom_site_label_1
_geom_angle_atom_site_label_2
_geom_angle_atom_site_label_3
_geom_angle
O10 Dy1 O24 86.7(4)
O10 Dy1 O23 150.5(3)
O24 Dy1 O23 74.3(3)
O10 Dy1 O9 134.1(4)
O24 Dy1 O9 135.5(3)
O23 Dy1 O9 72.7(3)
O10 Dy1 O3 76.9(4)
O24 Dy1 O3 67.7(3)
O23 Dy1 O3 75.1(3)
O9 Dy1 O3 128.9(3)
O10 Dy1 N20 72.1(4)
O24 Dy1 N20 145.4(4)
O23 Dy1 N20 134.7(4)
O9 Dy1 N20 62.4(4)
O3 Dy1 N20 129.7(4)
O10 Dy1 N5 86.0(4)
O24 Dy1 N5 131.1(4)
O23 Dy1 N5 89.8(4)
O9 Dy1 N5 77.6(4)
O3 Dy1 N5 63.6(4)
N20 Dy1 N5 75.5(4)
O10 Dy1 O11 138.1(4)
O24 Dy1 O11 73.1(3)
O23 Dy1 O11 57.4(3)
O9 Dy1 O11 64.2(3)
O3 Dy1 O11 124.6(3)
N20 Dy1 O11 104.7(4)
N5 Dy1 O11 134.8(3)
O10 Dy1 N21 79.4(4)
O24 Dy1 N21 76.3(4)
O23 Dy1 N21 116.3(3)
O9 Dy1 N21 92.6(4)
O3 Dy1 N21 137.5(4)
N20 Dy1 N21 73.3(4)
N5 Dy1 N21 148.3(4)
O11 Dy1 N21 60.5(3)
O10 Dy1 Dy4 126.7(3)
O24 Dy1 Dy4 40.2(2)
O23 Dy1 Dy4 40.8(2)
O9 Dy1 Dy4 96.3(2)
O3 Dy1 Dy4 83.8(2)
N20 Dy1 Dy4 146.4(3)
N5 Dy1 Dy4 127.8(3)
O11 Dy1 Dy4 42.0(2)
N21 Dy1 Dy4 82.8(3)
O10 Dy1 Dy3 171.2(3)
O24 Dy1 Dy3 100.9(2)
O23 Dy1 Dy3 38.0(2)
O9 Dy1 Dy3 37.3(2)
O3 Dy1 Dy3 110.1(2)
N20 Dy1 Dy3 99.1(3)
N5 Dy1 Dy3 92.3(3)
O11 Dy1 Dy3 42.5(2)
N21 Dy1 Dy3 97.8(3)
Dy4 Dy1 Dy3 60.68(2)
O10 Dy1 Dy2 75.5(3)
O24 Dy1 Dy2 34.7(2)
O23 Dy1 Dy2 76.1(2)
O9 Dy1 Dy2 148.3(2)
O3 Dy1 Dy2 33.5(2)
N20 Dy1 Dy2 147.1(3)
N5 Dy1 Dy2 97.1(3)
O11 Dy1 Dy2 102.9(2)
N21 Dy1 Dy2 106.2(3)
Dy4 Dy1 Dy2 62.088(19)
Dy3 Dy1 Dy2 113.33(2)
O4 Dy2 O3 135.5(4)
O4 Dy2 O17 80.4(4)
O3 Dy2 O17 82.8(4)
O4 Dy2 O13 80.3(4)
O3 Dy2 O13 98.0(4)
O17 Dy2 O13 153.0(4)
O4 Dy2 O14 77.4(4)
O3 Dy2 O14 143.2(3)
O17 Dy2 O14 88.8(4)
O13 Dy2 O14 105.1(5)
O4 Dy2 O19 129.7(4)
O3 Dy2 O19 88.3(3)
O17 Dy2 O19 138.9(4)
O13 Dy2 O19 68.0(4)
O14 Dy2 O19 74.8(4)
O4 Dy2 O24 141.5(4)
O3 Dy2 O24 66.9(3)
O17 Dy2 O24 71.3(4)
O13 Dy2 O24 133.9(4)
O14 Dy2 O24 76.5(4)
O19 Dy2 O24 68.3(3)
O4 Dy2 N8 72.5(4)
O3 Dy2 N8 63.9(4)
O17 Dy2 N8 79.2(4)
O13 Dy2 N8 77.1(4)
O14 Dy2 N8 149.0(4)
O19 Dy2 N8 131.5(4)
O24 Dy2 N8 124.8(4)
O4 Dy2 Dy4 146.0(3)
O3 Dy2 Dy4 78.4(2)
O17 Dy2 Dy4 105.9(3)
O13 Dy2 Dy4 100.7(3)
O14 Dy2 Dy4 69.5(3)
O19 Dy2 Dy4 33.1(2)
O24 Dy2 Dy4 35.4(2)
N8 Dy2 Dy4 141.3(3)
O4 Dy2 Dy1 149.2(3)
O3 Dy2 Dy1 34.6(2)
O17 Dy2 Dy1 69.9(3)
O13 Dy2 Dy1 124.1(4)
O14 Dy2 Dy1 109.2(3)
O19 Dy2 Dy1 80.2(2)
O24 Dy2 Dy1 32.8(2)
N8 Dy2 Dy1 93.5(3)
Dy4 Dy2 Dy1 55.238(17)
O16 Dy3 O12 79.4(3)
O16 Dy3 O22 68.9(3)
O12 Dy3 O22 71.0(3)
O16 Dy3 O9 87.9(3)
O12 Dy3 O9 144.2(3)
O22 Dy3 O9 134.6(3)
O16 Dy3 O23 101.8(3)
O12 Dy3 O23 142.8(3)
O22 Dy3 O23 74.8(3)
O9 Dy3 O23 72.5(3)
O16 Dy3 N24 136.8(4)
O12 Dy3 N24 74.1(4)
O22 Dy3 N24 129.7(4)
O9 Dy3 N24 94.1(4)
O23 Dy3 N24 119.9(4)
O16 Dy3 O11 150.8(3)
O12 Dy3 O11 129.6(3)
O22 Dy3 O11 119.5(3)
O9 Dy3 O11 66.3(3)
O23 Dy3 O11 58.7(3)
N24 Dy3 O11 62.3(4)
O16 Dy3 N17 73.7(3)
O12 Dy3 N17 81.3(3)
O22 Dy3 N17 136.6(3)
O9 Dy3 N17 62.9(3)
O23 Dy3 N17 135.2(3)
N24 Dy3 N17 69.2(4)
O11 Dy3 N17 103.9(3)
O16 Dy3 Dy5 41.3(2)
O12 Dy3 Dy5 46.2(2)
O22 Dy3 Dy5 43.3(2)
O9 Dy3 Dy5 129.2(2)
O23 Dy3 Dy5 112.4(2)
N24 Dy3 Dy5 120.1(3)
O11 Dy3 Dy5 161.4(2)
N17 Dy3 Dy5 93.5(2)
O16 Dy3 Dy1 106.1(2)
O12 Dy3 Dy1 174.5(3)
O22 Dy3 Dy1 111.1(2)
O9 Dy3 Dy1 37.6(2)
O23 Dy3 Dy1 37.4(2)
N24 Dy3 Dy1 101.2(3)
O11 Dy3 Dy1 44.9(2)
N17 Dy3 Dy1 99.7(2)
Dy5 Dy3 Dy1 138.73(3)
O16 Dy3 Dy4 136.3(2)
O12 Dy3 Dy4 117.4(3)
O22 Dy3 Dy4 78.8(2)
O9 Dy3 Dy4 94.9(2)
O23 Dy3 Dy4 39.7(2)
N24 Dy3 Dy4 86.6(3)
O11 Dy3 Dy4 40.7(2)
N17 Dy3 Dy4 144.6(2)
Dy5 Dy3 Dy4 121.40(2)
Dy1 Dy3 Dy4 58.939(19)
O8 Dy4 O19 89.8(4)
O8 Dy4 O24 70.2(4)
O19 Dy4 O24 69.7(3)
O8 Dy4 O7 131.0(4)
O19 Dy4 O7 123.1(3)
O24 Dy4 O7 150.3(3)
O8 Dy4 O23 141.0(3)
O19 Dy4 O23 80.2(3)
O24 Dy4 O23 71.0(3)
O7 Dy4 O23 84.3(3)
O8 Dy4 O11 106.9(3)
O19 Dy4 O11 132.6(3)
O24 Dy4 O11 75.0(3)
O7 Dy4 O11 78.2(3)
O23 Dy4 O11 58.7(3)
O8 Dy4 O21 128.1(3)
O19 Dy4 O21 54.5(3)
O24 Dy4 O21 118.1(3)
O7 Dy4 O21 68.6(3)
O23 Dy4 O21 75.0(3)
O11 Dy4 O21 124.9(3)
O8 Dy4 O15 74.1(4)
O19 Dy4 O15 82.6(3)
O24 Dy4 O15 134.2(4)
O7 Dy4 O15 75.5(4)
O23 Dy4 O15 140.2(3)
O11 Dy4 O15 144.2(3)
O21 Dy4 O15 65.8(3)
O8 Dy4 N16 71.2(4)
O19 Dy4 N16 153.4(4)
O24 Dy4 N16 118.1(4)
O7 Dy4 N16 64.1(4)
O23 Dy4 N16 126.2(4)
O11 Dy4 N16 72.3(4)
O21 Dy4 N16 123.8(4)
O15 Dy4 N16 74.5(4)
O8 Dy4 C77 108.9(4)
O19 Dy4 C77 27.3(4)
O24 Dy4 C77 94.8(4)
O7 Dy4 C77 95.9(4)
O23 Dy4 C77 77.9(4)
O11 Dy4 C77 136.5(4)
O21 Dy4 C77 27.4(4)
O15 Dy4 C77 70.6(4)
N16 Dy4 C77 143.3(4)
O8 Dy4 Dy1 103.7(3)
O19 Dy4 Dy1 87.7(2)
O24 Dy4 Dy1 38.5(2)
O7 Dy4 Dy1 112.0(2)
O23 Dy4 Dy1 38.8(2)
O11 Dy4 Dy1 45.8(2)
O21 Dy4 Dy1 110.1(2)
O15 Dy4 Dy1 170.0(3)
N16 Dy4 Dy1 114.3(3)
C77 Dy4 Dy1 101.5(3)
O8 Dy4 Dy3 148.6(3)
O19 Dy4 Dy3 114.6(3)
O24 Dy4 Dy3 98.8(2)
O7 Dy4 Dy3 51.8(2)
O23 Dy4 Dy3 38.3(2)
O11 Dy4 Dy3 42.0(2)
O21 Dy4 Dy3 83.3(2)
O15 Dy4 Dy3 126.1(3)
N16 Dy4 Dy3 90.1(3)
C77 Dy4 Dy3 101.2(3)
Dy1 Dy4 Dy3 60.380(19)
O2 Dy5 O1 137.5(4)
O2 Dy5 O16 86.5(4)
O1 Dy5 O16 99.4(3)
O2 Dy5 O22 143.4(3)
O1 Dy5 O22 74.6(4)
O16 Dy5 O22 67.6(3)
O2 Dy5 O6 126.7(4)
O1 Dy5 O6 77.7(3)
O16 Dy5 O6 133.9(4)
O22 Dy5 O6 67.3(3)
O2 Dy5 N4 73.3(4)
O1 Dy5 N4 65.0(4)
O16 Dy5 N4 87.6(4)
O22 Dy5 N4 128.0(4)
O6 Dy5 N4 128.9(4)
O2 Dy5 O12 82.3(3)
O1 Dy5 O12 140.0(4)
O16 Dy5 O12 74.4(3)
O22 Dy5 O12 66.5(3)
O6 Dy5 O12 79.3(3)
N4 Dy5 O12 150.4(4)
O2 Dy5 N9 79.9(4)
O1 Dy5 N9 82.9(4)
O16 Dy5 N9 161.8(4)
O22 Dy5 N9 129.9(4)
O6 Dy5 N9 64.4(4)
N4 Dy5 N9 77.0(4)
O12 Dy5 N9 115.2(3)
O2 Dy5 Dy3 101.4(3)
O1 Dy5 Dy3 110.4(3)
O16 Dy5 Dy3 40.7(2)
O22 Dy5 Dy3 42.2(2)
O6 Dy5 Dy3 96.4(2)
N4 Dy5 Dy3 128.0(3)
O12 Dy5 Dy3 41.2(2)
N9 Dy5 Dy3 154.5(3)
O2 Dy5 Dy6 147.3(3)
O1 Dy5 Dy6 73.5(3)
O16 Dy5 Dy6 100.1(3)
O22 Dy5 Dy6 33.0(2)
O6 Dy5 Dy6 34.4(2)
N4 Dy5 Dy6 138.5(3)
O12 Dy5 Dy6 69.1(2)
N9 Dy5 Dy6 97.9(3)
Dy3 Dy5 Dy6 67.12(2)
O5 Dy6 O22 154.7(4)
O5 Dy6 O18 102.3(4)
O22 Dy6 O18 80.9(3)
O5 Dy6 O6 135.3(4)
O22 Dy6 O6 70.0(3)
O18 Dy6 O6 80.8(4)
O5 Dy6 O21 76.3(4)
O22 Dy6 O21 79.4(3)
O18 Dy6 O21 81.2(4)
O6 Dy6 O21 146.5(3)
O5 Dy6 O7 91.2(4)
O22 Dy6 O7 73.3(3)
O18 Dy6 O7 143.3(3)
O6 Dy6 O7 113.0(3)
O21 Dy6 O7 68.9(3)
O5 Dy6 N12 73.0(4)
O22 Dy6 N12 131.2(4)
O18 Dy6 N12 75.8(4)
O6 Dy6 N12 64.5(4)
O21 Dy6 N12 136.3(4)
O7 Dy6 N12 140.9(4)
O5 Dy6 N13 84.3(4)
O22 Dy6 N13 106.1(4)
O18 Dy6 N13 149.0(4)
O6 Dy6 N13 73.9(4)
O21 Dy6 N13 129.5(4)
O7 Dy6 N13 65.4(4)
N12 Dy6 N13 77.4(4)
O5 Dy6 Dy5 170.8(3)
O22 Dy6 Dy5 34.4(2)
O18 Dy6 Dy5 79.0(3)
O6 Dy6 Dy5 35.6(3)
O21 Dy6 Dy5 112.9(2)
O7 Dy6 Dy5 93.1(2)
N12 Dy6 Dy5 98.6(3)
N13 Dy6 Dy5 90.1(3)
O26 Dy7 O45 88.6(4)
O26 Dy7 O25 137.2(4)
O45 Dy7 O25 98.4(4)
O26 Dy7 O47 145.1(4)
O45 Dy7 O47 67.5(4)
O25 Dy7 O47 73.8(3)
O26 Dy7 O32 124.9(4)
O45 Dy7 O32 134.4(3)
O25 Dy7 O32 78.0(4)
O47 Dy7 O32 67.9(3)
O26 Dy7 N28 72.8(4)
O45 Dy7 N28 85.1(4)
O25 Dy7 N28 65.9(4)
O47 Dy7 N28 126.8(4)
O32 Dy7 N28 130.6(4)
O26 Dy7 O36 82.8(4)
O45 Dy7 O36 74.4(3)
O25 Dy7 O36 139.8(3)
O47 Dy7 O36 66.9(4)
O32 Dy7 O36 79.8(3)
N28 Dy7 O36 148.5(4)
O26 Dy7 N37 80.8(4)
O45 Dy7 N37 160.5(4)
O25 Dy7 N37 79.1(4)
O47 Dy7 N37 128.7(4)
O32 Dy7 N37 64.4(4)
N28 Dy7 N37 76.2(4)
O36 Dy7 N37 119.8(4)
O26 Dy7 Dy9 103.0(3)
O45 Dy7 Dy9 40.2(2)
O25 Dy7 Dy9 109.4(3)
O47 Dy7 Dy9 42.5(2)
O32 Dy7 Dy9 97.5(2)
N28 Dy7 Dy9 125.2(3)
O36 Dy7 Dy9 41.6(2)
N37 Dy7 Dy9 158.6(3)
O26 Dy7 Dy8 146.3(3)
O45 Dy7 Dy8 99.7(3)
O25 Dy7 Dy8 74.1(2)
O47 Dy7 Dy8 32.8(2)
O32 Dy7 Dy8 35.1(2)
N28 Dy7 Dy8 140.0(3)
O36 Dy7 Dy8 68.5(2)
N37 Dy7 Dy8 98.2(3)
Dy9 Dy7 Dy8 66.87(2)
O31 Dy8 O47 154.3(4)
O31 Dy8 O38 76.4(4)
O47 Dy8 O38 79.0(4)
O31 Dy8 O42 106.5(4)
O47 Dy8 O42 77.2(4)
O38 Dy8 O42 82.2(4)
O31 Dy8 O32 135.9(4)
O47 Dy8 O32 69.7(3)
O38 Dy8 O32 146.3(4)
O42 Dy8 O32 79.0(4)
O31 Dy8 O30 90.5(4)
O47 Dy8 O30 73.3(3)
O38 Dy8 O30 68.2(4)
O42 Dy8 O30 141.4(4)
O32 Dy8 O30 112.4(4)
O31 Dy8 N40 73.9(4)
O47 Dy8 N40 130.5(4)
O38 Dy8 N40 135.5(4)
O42 Dy8 N40 75.4(4)
O32 Dy8 N40 65.2(4)
O30 Dy8 N40 143.2(4)
O31 Dy8 N33 81.9(4)
O47 Dy8 N33 108.4(4)
O38 Dy8 N33 128.9(4)
O42 Dy8 N33 148.7(4)
O32 Dy8 N33 74.6(4)
O30 Dy8 N33 66.4(4)
N40 Dy8 N33 78.3(5)
O31 Dy8 Dy7 170.7(3)
O47 Dy8 Dy7 34.4(2)
O38 Dy8 Dy7 112.9(3)
O42 Dy8 Dy7 76.8(3)
O32 Dy8 Dy7 35.3(2)
O30 Dy8 Dy7 92.0(2)
N40 Dy8 Dy7 98.9(3)
N33 Dy8 Dy7 90.9(3)
O45 Dy9 O36 79.6(4)
O45 Dy9 O48 102.3(4)
O36 Dy9 O48 142.2(4)
O45 Dy9 O47 68.5(4)
O36 Dy9 O47 71.5(4)
O48 Dy9 O47 74.3(4)
O45 Dy9 O33 88.4(4)
O36 Dy9 O33 144.3(4)
O48 Dy9 O33 73.1(4)
O47 Dy9 O33 134.4(4)
O45 Dy9 N48 137.0(4)
O36 Dy9 N48 74.7(4)
O48 Dy9 N48 119.2(4)
O47 Dy9 N48 131.2(4)
O33 Dy9 N48 92.8(4)
O45 Dy9 O35 150.6(3)
O36 Dy9 O35 129.5(3)
O48 Dy9 O35 58.6(3)
O47 Dy9 O35 119.8(3)
O33 Dy9 O35 65.6(3)
N48 Dy9 O35 61.7(4)
O45 Dy9 N41 73.7(4)
O36 Dy9 N41 82.1(4)
O48 Dy9 N41 135.1(4)
O47 Dy9 N41 136.9(4)
O33 Dy9 N41 62.2(4)
N48 Dy9 N41 69.0(4)
O35 Dy9 N41 103.3(4)
O45 Dy9 O30 131.7(3)
O36 Dy9 O30 75.4(3)
O48 Dy9 O30 75.8(3)
O47 Dy9 O30 64.6(3)
O33 Dy9 O30 133.7(3)
N48 Dy9 O30 73.5(4)
O35 Dy9 O30 69.1(3)
N41 Dy9 O30 140.2(3)
O45 Dy9 Dy7 40.6(3)
O36 Dy9 Dy7 47.1(2)
O48 Dy9 Dy7 112.1(3)
O47 Dy9 Dy7 43.4(2)
O33 Dy9 Dy7 129.0(3)
N48 Dy9 Dy7 121.4(3)
O35 Dy9 Dy7 162.1(2)
N41 Dy9 Dy7 93.8(3)
O30 Dy9 Dy7 94.3(2)
O45 Dy9 Dy10 137.5(3)
O36 Dy9 Dy10 116.5(3)
O48 Dy9 Dy10 40.3(2)
O47 Dy9 Dy10 79.6(2)
O33 Dy9 Dy10 95.0(3)
N48 Dy9 Dy10 85.2(3)
O35 Dy9 Dy10 40.4(2)
N41 Dy9 Dy10 143.5(3)
O30 Dy9 Dy10 41.1(2)
Dy7 Dy9 Dy10 122.13(3)
O45 Dy9 Dy11 106.1(3)
O36 Dy9 Dy11 174.3(2)
O48 Dy9 Dy11 37.3(3)
O47 Dy9 Dy11 110.1(2)
O33 Dy9 Dy11 38.0(3)
N48 Dy9 Dy11 100.7(3)
O35 Dy9 Dy11 44.8(2)
N41 Dy9 Dy11 99.6(3)
O30 Dy9 Dy11 100.1(2)
Dy7 Dy9 Dy11 137.84(3)
Dy10 Dy9 Dy11 59.11(2)
O29 Dy10 O37 93.4(4)
O29 Dy10 O35 102.6(4)
O37 Dy10 O35 132.1(4)
O29 Dy10 O46 69.5(4)
O37 Dy10 O46 69.5(4)
O35 Dy10 O46 74.5(4)
O29 Dy10 O30 131.4(4)
O37 Dy10 O30 121.2(4)
O35 Dy10 O30 79.6(3)
O46 Dy10 O30 150.4(4)
O29 Dy10 O48 139.8(4)
O37 Dy10 O48 79.5(4)
O35 Dy10 O48 59.2(3)
O46 Dy10 O48 71.0(3)
O30 Dy10 O48 83.5(3)
O29 Dy10 O38 132.4(4)
O37 Dy10 O38 54.2(4)
O35 Dy10 O38 124.9(3)
O46 Dy10 O38 117.5(4)
O30 Dy10 O38 67.0(4)
O48 Dy10 O38 74.0(4)
O29 Dy10 O44 76.2(4)
O37 Dy10 O44 82.5(4)
O35 Dy10 O44 144.9(4)
O46 Dy10 O44 133.5(4)
O30 Dy10 O44 76.0(4)
O48 Dy10 O44 140.2(4)
O38 Dy10 O44 66.7(4)
O29 Dy10 N36 70.4(4)
O37 Dy10 N36 154.2(4)
O35 Dy10 N36 72.6(4)
O46 Dy10 N36 119.7(4)
O30 Dy10 N36 64.1(4)
O48 Dy10 N36 125.9(4)
O38 Dy10 N36 122.8(4)
O44 Dy10 N36 74.2(4)
O29 Dy10 C150 112.7(5)
O37 Dy10 C150 27.6(4)
O35 Dy10 C150 137.0(4)
O46 Dy10 C150 95.2(5)
O30 Dy10 C150 93.8(5)
O48 Dy10 C150 77.9(4)
O38 Dy10 C150 26.9(4)
O44 Dy10 C150 70.0(4)
N36 Dy10 C150 141.7(5)
O29 Dy10 Dy11 101.4(3)
O37 Dy10 Dy11 87.0(3)
O35 Dy10 Dy11 45.9(2)
O46 Dy10 Dy11 38.0(3)
O30 Dy10 Dy11 112.4(2)
O48 Dy10 Dy11 39.2(2)
O38 Dy10 Dy11 109.3(3)
O44 Dy10 Dy11 169.1(3)
N36 Dy10 Dy11 115.3(3)
C150 Dy10 Dy11 101.8(3)
O29 Dy10 Dy9 145.5(3)
O37 Dy10 Dy9 113.5(3)
O35 Dy10 Dy9 43.3(2)
O46 Dy10 Dy9 99.1(3)
O30 Dy10 Dy9 51.5(2)
O48 Dy10 Dy9 38.2(3)
O38 Dy10 Dy9 82.0(3)
O44 Dy10 Dy9 126.5(3)
N36 Dy10 Dy9 89.8(3)
C150 Dy10 Dy9 100.5(3)
Dy11 Dy10 Dy9 61.03(2)
O34 Dy11 O46 87.8(4)
O34 Dy11 O48 152.7(4)
O46 Dy11 O48 74.7(4)
O34 Dy11 O33 133.0(4)
O46 Dy11 O33 134.5(4)
O48 Dy11 O33 72.1(4)
O34 Dy11 O27 79.0(4)
O46 Dy11 O27 67.4(4)
O48 Dy11 O27 75.1(4)
O33 Dy11 O27 129.8(4)
O34 Dy11 N29 86.9(4)
O46 Dy11 N29 130.8(5)
O48 Dy11 N29 89.0(4)
O33 Dy11 N29 78.8(4)
O27 Dy11 N29 63.6(4)
O34 Dy11 N44 72.7(4)
O46 Dy11 N44 144.6(4)
O48 Dy11 N44 132.7(4)
O33 Dy11 N44 60.7(4)
O27 Dy11 N44 133.3(4)
N29 Dy11 N44 78.4(5)
O34 Dy11 O35 137.1(4)
O46 Dy11 O35 72.3(3)
O48 Dy11 O35 57.0(3)
O33 Dy11 O35 63.7(3)
O27 Dy11 O35 123.5(3)
N29 Dy11 O35 134.8(4)
N44 Dy11 O35 102.2(4)
O34 Dy11 N45 78.4(4)
O46 Dy11 N45 76.7(4)
O48 Dy11 N45 116.3(4)
O33 Dy11 N45 91.1(4)
O27 Dy11 N45 137.9(4)
N29 Dy11 N45 148.6(5)
N44 Dy11 N45 70.8(5)
O35 Dy11 N45 60.5(4)
O34 Dy11 Dy10 127.9(3)
O46 Dy11 Dy10 40.4(3)
O48 Dy11 Dy10 40.9(2)
O33 Dy11 Dy10 95.2(3)
O27 Dy11 Dy10 83.6(3)
N29 Dy11 Dy10 127.1(3)
N44 Dy11 Dy10 143.0(3)
O35 Dy11 Dy10 41.0(2)
N45 Dy11 Dy10 83.0(3)
O34 Dy11 Dy9 170.2(3)
O46 Dy11 Dy9 100.3(3)
O48 Dy11 Dy9 36.8(3)
O33 Dy11 Dy9 37.4(3)
O27 Dy11 Dy9 109.2(3)
N29 Dy11 Dy9 91.9(3)
N44 Dy11 Dy9 97.6(3)
O35 Dy11 Dy9 42.9(2)
N45 Dy11 Dy9 97.9(3)
Dy10 Dy11 Dy9 59.85(2)
O34 Dy11 Dy12 78.0(3)
O46 Dy11 Dy12 34.8(3)
O48 Dy11 Dy12 75.6(3)
O33 Dy11 Dy12 147.5(3)
O27 Dy11 Dy12 33.0(2)
N29 Dy11 Dy12 96.6(4)
N44 Dy11 Dy12 150.5(3)
O35 Dy11 Dy12 101.7(2)
N45 Dy11 Dy12 107.2(3)
Dy10 Dy11 Dy12 61.80(2)
Dy9 Dy11 Dy12 111.73(3)
O28 Dy12 O27 132.3(4)
O28 Dy12 O37 133.6(5)
O27 Dy12 O37 88.4(4)
O28 Dy12 O43 81.4(4)
O27 Dy12 O43 139.0(4)
O37 Dy12 O43 76.6(4)
O28 Dy12 O41 79.1(5)
O27 Dy12 O41 79.4(4)
O37 Dy12 O41 138.7(4)
O43 Dy12 O41 87.1(4)
O28 Dy12 O40 76.3(5)
O27 Dy12 O40 110.5(5)
O37 Dy12 O40 67.6(4)
O43 Dy12 O40 98.7(5)
O41 Dy12 O40 153.5(4)
O28 Dy12 O46 140.3(4)
O27 Dy12 O46 66.1(4)
O37 Dy12 O46 68.9(4)
O43 Dy12 O46 72.9(4)
O41 Dy12 O46 70.0(4)
O40 Dy12 O46 136.4(4)
O28 Dy12 N32 72.2(5)
O27 Dy12 N32 64.2(4)
O37 Dy12 N32 123.7(4)
O43 Dy12 N32 153.5(5)
O41 Dy12 N32 85.9(5)
O40 Dy12 N32 77.3(5)
O46 Dy12 N32 127.7(4)
O28 Dy12 Dy10 148.5(4)
O27 Dy12 Dy10 78.6(3)
O37 Dy12 Dy10 33.1(3)
O43 Dy12 Dy10 68.0(3)
O41 Dy12 Dy10 105.6(3)
O40 Dy12 Dy10 100.5(3)
O46 Dy12 Dy10 36.2(3)
N32 Dy12 Dy10 138.4(3)
O28 Dy12 Dy11 145.7(4)
O27 Dy12 Dy11 34.2(3)
O37 Dy12 Dy11 79.9(3)
O43 Dy12 Dy11 105.0(3)
O41 Dy12 Dy11 67.9(3)
O40 Dy12 Dy11 133.7(4)
O46 Dy12 Dy11 32.3(2)
N32 Dy12 Dy11 95.9(4)
Dy10 Dy12 Dy11 55.29(2)
C1 N1 C4 116.1(14)
C2 N2 C3 114.3(15)
C5 N3 N4 110.6(12)
C6 N4 N3 111.8(12)
C6 N4 Dy5 131.2(10)
N3 N4 Dy5 117.0(9)
C13 N5 C16 118.5(14)
C13 N5 Dy1 127.5(11)
C16 N5 Dy1 113.9(10)
C14 N6 C15 117.0(15)
C17 N7 N8 109.7(12)
C18 N8 N7 109.9(14)
C18 N8 Dy2 131.4(12)
N7 N8 Dy2 118.4(8)
C25 N9 C28 117.5(14)
C25 N9 Dy5 126.5(11)
C28 N9 Dy5 115.8(10)
C27 N10 C26 115.0(14)
C29 N11 N12 110.5(14)
C30 N12 N11 113.0(14)
C30 N12 Dy6 128.5(12)
N11 N12 Dy6 117.3(9)
C40 N13 C37 120.0(15)
C40 N13 Dy6 115.7(10)
C37 N13 Dy6 124.2(12)
C38 N14 C39 114.4(15)
C41 N15 N16 112.5(12)
C42 N16 N15 112.0(13)
C42 N16 Dy4 129.3(11)
N15 N16 Dy4 118.8(9)
C52 N17 C49 119.5(14)
C52 N17 Dy3 115.7(10)
C49 N17 Dy3 124.8(10)
C51 N18 C50 114.6(14)
C53 N19 N20 110.5(12)
C54 N20 N19 111.5(12)
C54 N20 Dy1 130.8(10)
N19 N20 Dy1 117.7(9)
C61 N21 C64 114.1(14)
C61 N21 Dy1 126.4(11)
C64 N21 Dy1 119.3(10)
C62 N22 C63 116.7(15)
C65 N23 N24 111.4(11)
C66 N24 N23 112.6(11)
C66 N24 Dy3 128.9(10)
N23 N24 Dy3 116.5(8)
C80 N25 C78 114.2(15)
C81 N26 C79 113.9(14)
C82 N27 N28 110.4(13)
C83 N28 N27 111.5(12)
C83 N28 Dy7 131.4(11)
N27 N28 Dy7 117.1(9)
C93 N29 C90 115.6(15)
C93 N29 Dy11 118.2(11)
C90 N29 Dy11 125.7(13)
C92 N30 C91 115.6(16)
C94 N31 N32 110.1(14)
C95 N32 N31 110.6(16)
C95 N32 Dy12 129.9(14)
N31 N32 Dy12 119.5(10)
C105 N33 C102 115.8(15)
C105 N33 Dy8 117.0(11)
C102 N33 Dy8 127.1(11)
C103 N34 C104 114.6(15)
C106 N35 N36 111.1(13)
C107 N36 N35 111.8(13)
C107 N36 Dy10 130.7(11)
N35 N36 Dy10 117.4(9)
C114 N37 C117 116.5(14)
C114 N37 Dy7 126.6(11)
C117 N37 Dy7 116.1(10)
C115 N38 C116 115.3(16)
C118 N39 N40 109.1(13)
C119 N40 N39 111.3(14)
C119 N40 Dy8 131.7(12)
N39 N40 Dy8 116.8(9)
C129 N41 C126 115.3(15)
C129 N41 Dy9 115.5(11)
C126 N41 Dy9 129.2(12)
C127 N42 C128 119.1(17)
N44 N43 C130 114.4(16)
N43 N44 C131 116.3(16)
N43 N44 Dy11 117.8(12)
C131 N44 Dy11 125.7(12)
C138 N45 C141 118.2(15)
C138 N45 Dy11 123.0(11)
C141 N45 Dy11 117.8(10)
C139 N46 C140 116.0(18)
C142 N47 N48 109.7(14)
C143 N48 N47 111.2(14)
C143 N48 Dy9 129.4(11)
N47 N48 Dy9 116.8(10)
C5 O1 Dy5 121.7(10)
C8 O2 Dy5 141.7(10)
C17 O3 Dy2 119.9(9)
C17 O3 Dy1 121.8(9)
Dy2 O3 Dy1 111.9(4)
C24 O4 Dy2 144.7(12)
C36 O5 Dy6 138.7(11)
C29 O6 Dy6 119.1(10)
C29 O6 Dy5 122.8(10)
Dy6 O6 Dy5 110.1(4)
C41 O7 Dy4 116.9(10)
C41 O7 Dy6 119.0(9)
Dy4 O7 Dy6 111.4(4)
C48 O8 Dy4 126.5(10)
C53 O9 Dy3 127.2(10)
C53 O9 Dy1 122.0(9)
Dy3 O9 Dy1 105.2(4)
C56 O10 Dy1 141.9(10)
C65 O11 Dy4 138.0(9)
C65 O11 Dy3 111.2(9)
Dy4 O11 Dy3 97.3(3)
C65 O11 Dy1 115.5(9)
Dy4 O11 Dy1 92.3(3)
Dy3 O11 Dy1 92.6(3)
C68 O12 Dy3 138.5(9)
C68 O12 Dy5 126.7(9)
Dy3 O12 Dy5 92.6(3)
C74 O13 Dy2 136.0(12)
C73 O14 Dy2 133.9(13)
C75 O15 Dy4 129.6(11)
C76 O16 Dy3 130.8(9)
C76 O16 Dy5 124.7(9)
Dy3 O16 Dy5 98.0(4)
C77 O19 Dy4 98.3(9)
C77 O19 Dy2 143.8(9)
Dy4 O19 Dy2 112.9(4)
C77 O21 Dy6 155.8(10)
C77 O21 Dy4 93.0(9)
Dy6 O21 Dy4 111.2(4)
Dy6 O22 Dy3 123.8(4)
Dy6 O22 Dy5 112.6(4)
Dy3 O22 Dy5 94.5(3)
Dy1 O23 Dy3 104.6(3)
Dy1 O23 Dy4 100.4(3)
Dy3 O23 Dy4 102.0(3)
Dy1 O24 Dy4 101.4(4)
Dy1 O24 Dy2 112.5(4)
Dy4 O24 Dy2 108.7(4)
C82 O25 Dy7 119.7(10)
C89 O26 Dy7 140.6(10)
C94 O27 Dy12 121.4(12)
C94 O27 Dy11 120.4(12)
Dy12 O27 Dy11 112.8(4)
C97 O28 Dy12 135.1(11)
C109 O29 Dy10 130.7(11)
C106 O30 Dy10 116.3(9)
C106 O30 Dy8 117.5(9)
Dy10 O30 Dy8 110.3(4)
C106 O30 Dy9 122.1(9)
Dy10 O30 Dy9 87.4(3)
Dy8 O30 Dy9 98.4(3)
C125 O31 Dy8 141.6(11)
C118 O32 Dy8 115.8(10)
C118 O32 Dy7 124.1(9)
Dy8 O32 Dy7 109.6(4)
C130 O33 Dy9 130.1(11)
C130 O33 Dy11 120.4(10)
Dy9 O33 Dy11 104.6(4)
C137 O34 Dy11 143.0(11)
C142 O35 Dy10 140.2(9)
C142 O35 Dy9 109.2(10)
Dy10 O35 Dy9 96.4(3)
C142 O35 Dy11 115.1(9)
Dy10 O35 Dy11 93.1(3)
Dy9 O35 Dy11 92.3(3)
C145 O36 Dy9 138.4(9)
C145 O36 Dy7 129.1(9)
Dy9 O36 Dy7 91.3(3)
C150 O37 Dy10 95.3(10)
C150 O37 Dy12 146.9(10)
Dy10 O37 Dy12 113.8(5)
C150 O38 Dy8 153.4(12)
C150 O38 Dy10 91.8(10)
Dy8 O38 Dy10 114.5(5)
C151 O42 Dy8 122.5(10)
C152 O43 Dy12 120.7(16)
C153 O44 Dy10 131.2(11)
C154 O45 Dy9 130.4(9)
C154 O45 Dy7 124.6(9)
Dy9 O45 Dy7 99.2(4)
Dy11 O46 Dy10 101.5(4)
Dy11 O46 Dy12 112.9(4)
Dy10 O46 Dy12 107.1(4)
Dy8 O47 Dy9 122.8(4)
Dy8 O47 Dy7 112.8(4)
Dy9 O47 Dy7 94.1(4)
Dy9 O48 Dy11 105.9(4)
Dy9 O48 Dy10 101.6(4)
Dy11 O48 Dy10 99.8(4)
N1 C1 C2 123.0(17)
N2 C2 C1 123.6(16)
C4 C3 N2 121.8(16)
N1 C4 C3 121.2(14)
N1 C4 C5 115.2(13)
C3 C4 C5 123.6(15)
N3 C5 O1 125.4(15)
N3 C5 C4 116.1(14)
O1 C5 C4 118.5(15)
N4 C6 C7 126.8(14)
C12 C7 C8 119.9(15)
C12 C7 C6 117.5(15)
C8 C7 C6 122.6(15)
O2 C8 C9 120.1(15)
O2 C8 C7 122.0(14)
C9 C8 C7 117.8(16)
C10 C9 C8 120.6(16)
C9 C10 C11 121.9(16)
C12 C11 C10 117.7(17)
C7 C12 C11 121.9(16)
N5 C13 C14 120.9(16)
N6 C14 C13 121.5(17)
N6 C15 C16 122.4(16)
N5 C16 C15 119.6(15)
N5 C16 C17 119.4(14)
C15 C16 C17 120.9(15)
N7 C17 O3 127.4(14)
N7 C17 C16 119.2(14)
O3 C17 C16 113.3(13)
N8 C18 C19 125.5(16)
C18 C19 C20 118.4(16)
C18 C19 C24 123.7(15)
C20 C19 C24 117.9(16)
C21 C20 C19 122.7(18)
C22 C21 C20 118.0(17)
C21 C22 C23 123.4(17)
C22 C23 C24 120.5(17)
O4 C24 C23 120.7(18)
O4 C24 C19 122.0(16)
C23 C24 C19 117.3(16)
N9 C25 C26 121.2(16)
N10 C26 C25 123.8(16)
N10 C27 C28 123.5(17)
N9 C28 C27 119.0(16)
N9 C28 C29 116.4(14)
C27 C28 C29 124.6(16)
N11 C29 O6 126.4(17)
N11 C29 C28 116.7(16)
O6 C29 C28 116.7(14)
N12 C30 C31 129.5(17)
C36 C31 C32 121.4(18)
C36 C31 C30 120.7(16)
C32 C31 C30 117.8(17)
C33 C32 C31 121.0(18)
C32 C33 C34 121.4(19)
C33 C34 C35 119(2)
C34 C35 C36 124(2)
O5 C36 C31 124.5(17)
O5 C36 C35 122.1(17)
C31 C36 C35 113.4(17)
N13 C37 C38 117.6(17)
N14 C38 C37 125.0(16)
N14 C39 C40 123.6(16)
N13 C40 C39 119.3(15)
N13 C40 C41 117.0(14)
C39 C40 C41 123.7(16)
N15 C41 O7 126.8(15)
N15 C41 C40 115.5(14)
O7 C41 C40 117.6(14)
N16 C42 C43 123.7(14)
C48 C43 C42 123.4(14)
C48 C43 C44 118.8(16)
C42 C43 C44 117.8(14)
C45 C44 C43 120.0(17)
C44 C45 C46 122.3(17)
C45 C46 C47 120.4(18)
C46 C47 C48 121.4(17)
O8 C48 C47 121.3(16)
O8 C48 C43 121.9(15)
C47 C48 C43 116.8(15)
N17 C49 C50 120.2(15)
N18 C50 C49 122.2(15)
N18 C51 C52 123.1(15)
N17 C52 C51 120.3(14)
N17 C52 C53 115.7(13)
C51 C52 C53 123.8(14)
N19 C53 O9 124.7(14)
N19 C53 C52 118.9(13)
O9 C53 C52 116.4(13)
N20 C54 C55 127.7(16)
C54 C55 C60 120.2(16)
C54 C55 C56 124.6(15)
C60 C55 C56 115.1(15)
O10 C56 C57 120.4(15)
O10 C56 C55 119.5(15)
C57 C56 C55 120.1(16)
C58 C57 C56 119.4(17)
C59 C58 C57 122.7(18)
C58 C59 C60 120.1(17)
C59 C60 C55 122.5(17)
N21 C61 C62 124.5(18)
N22 C62 C61 120.2(16)
N22 C63 C64 120.5(16)
N21 C64 C63 123.8(14)
N21 C64 C65 114.6(12)
C63 C64 C65 121.5(13)
N23 C65 O11 125.9(13)
N23 C65 C64 119.2(12)
O11 C65 C64 114.9(12)
N24 C66 C67 127.5(14)
C72 C67 C66 116.9(15)
C72 C67 C68 119.1(15)
C66 C67 C68 124.0(14)
O12 C68 C67 124.9(14)
O12 C68 C69 119.6(14)
C67 C68 C69 115.4(14)
C70 C69 C68 122.1(15)
C71 C70 C69 119.6(16)
C72 C71 C70 119.4(15)
C71 C72 C67 124.2(16)
O20 C77 O21 124.6(15)
O20 C77 O19 121.7(14)
O21 C77 O19 113.7(13)
O20 C77 Dy4 172.9(12)
O21 C77 Dy4 59.7(7)
O19 C77 Dy4 54.4(7)
C79 C78 N25 122.2(19)
C78 C79 N26 123.9(19)
N25 C80 C81 122.0(16)
N25 C80 C82 115.5(14)
C81 C80 C82 122.6(15)
N26 C81 C80 123.8(16)
N27 C82 O25 126.7(16)
N27 C82 C80 115.9(14)
O25 C82 C80 117.4(14)
N28 C83 C84 124.7(14)
C89 C84 C85 120.9(16)
C89 C84 C83 123.6(14)
C85 C84 C83 115.4(14)
C86 C85 C84 120.3(16)
C87 C86 C85 120.2(17)
C86 C87 C88 119.9(18)
C87 C88 C89 121.8(17)
O26 C89 C84 123.9(15)
O26 C89 C88 119.3(14)
C84 C89 C88 116.8(15)
N29 C90 C91 122.1(19)
N30 C91 C90 120.5(17)
N30 C92 C93 125.0(17)
N29 C93 C92 121.1(15)
N29 C93 C94 113.7(15)
C92 C93 C94 125.1(16)
O27 C94 N31 124.4(18)
O27 C94 C93 117.7(17)
N31 C94 C93 117.4(16)
N32 C95 C96 124.2(19)
C97 C96 C95 124.1(19)
C97 C96 C101 122(2)
C95 C96 C101 113.6(19)
O28 C97 C98 119.3(18)
O28 C97 C96 122.8(17)
C98 C97 C96 117.9(19)
C97 C98 C99 125(2)
C98 C99 C100 118(2)
C101 C100 C99 119(2)
C100 C101 C96 119(2)
N33 C102 C103 120.8(16)
N34 C103 C102 123.8(16)
N34 C104 C105 123.0(16)
N33 C105 C104 121.9(16)
N33 C105 C106 116.5(15)
C104 C105 C106 121.3(14)
N35 C106 O30 128.8(15)
N35 C106 C105 114.4(14)
O30 C106 C105 116.8(13)
N36 C107 C108 123.7(14)
C113 C108 C109 117.9(16)
C113 C108 C107 118.4(15)
C109 C108 C107 123.3(15)
O29 C109 C110 117.7(17)
O29 C109 C108 122.8(15)
C110 C109 C108 119.5(15)
C111 C110 C109 118.5(17)
C112 C111 C110 120.8(17)
C113 C112 C111 120.8(18)
C112 C113 C108 122.1(17)
N37 C114 C115 120.8(17)
N38 C115 C114 123.8(16)
N38 C116 C117 122.4(17)
N37 C117 C116 121.3(15)
N37 C117 C118 114.8(14)
C116 C117 C118 124.0(15)
O32 C118 N39 129.7(14)
O32 C118 C117 116.1(14)
N39 C118 C117 114.2(15)
N40 C119 C120 125.9(17)
C125 C120 C121 119.6(18)
C125 C120 C119 124.1(16)
C121 C120 C119 116.3(17)
C122 C121 C120 125(2)
C121 C122 C123 114.7(18)
C124 C123 C122 124(2)
C123 C124 C125 121.1(19)
O31 C125 C124 122.5(17)
O31 C125 C120 121.8(16)
C124 C125 C120 115.7(17)
C127 C126 N41 125.6(17)
N42 C127 C126 118.7(17)
N42 C128 C129 121.4(17)
N41 C129 C128 120.0(17)
N41 C129 C130 117.8(15)
C128 C129 C130 122.1(16)
N43 C130 O33 124.3(16)
N43 C130 C129 123.2(17)
O33 C130 C129 112.4(15)
N44 C131 C132 130.9(19)
C133 C132 C131 117(2)
C133 C132 C137 120.2(19)
C131 C132 C137 122.3(18)
C132 C133 C134 120(2)
C135 C134 C133 120(2)
C134 C135 C136 123(2)
C135 C136 C137 120(2)
O34 C137 C136 122.2(19)
O34 C137 C132 121.6(16)
C136 C137 C132 116.1(18)
N45 C138 C139 118.6(16)
N46 C139 C138 124.1(18)
N46 C140 C141 122.3(19)
N45 C141 C140 120.7(16)
N45 C141 C142 117.2(14)
C140 C141 C142 122.1(16)
N47 C142 O35 127.3(16)
N47 C142 C141 119.3(16)
O35 C142 C141 113.3(14)
N48 C143 C144 125.7(15)
C145 C144 C149 122.6(16)
C145 C144 C143 125.4(14)
C149 C144 C143 111.7(14)
O36 C145 C146 120.8(15)
O36 C145 C144 124.5(14)
C146 C145 C144 114.7(16)
C145 C146 C147 126.3(18)
C146 C147 C148 118.1(16)
C149 C148 C147 117.1(16)
C148 C149 C144 121.2(17)
O38 C150 O39 124.8(17)
O38 C150 O37 117.5(15)
O39 C150 O37 117.7(17)
O38 C150 Dy10 61.3(9)
O39 C150 Dy10 169.8(12)
O37 C150 Dy10 57.0(8)

loop_
_geom_bond_atom_site_label_1
_geom_bond_atom_site_label_2
_geom_bond_distance
Dy1 O10 2.256(10)
Dy1 O24 2.321(10)
Dy1 O23 2.332(9)
Dy1 O9 2.345(10)
Dy1 O3 2.421(9)
Dy1 N20 2.537(12)
Dy1 N5 2.620(13)
Dy1 O11 2.623(10)
Dy1 N21 2.672(12)
Dy1 Dy4 3.6590(10)
Dy1 Dy3 3.7133(10)
Dy1 Dy2 3.9569(10)
Dy2 O4 2.188(11)
Dy2 O3 2.356(10)
Dy2 O17 2.357(11)
Dy2 O13 2.376(11)
Dy2 O14 2.389(10)
Dy2 O19 2.390(10)
Dy2 O24 2.437(9)
Dy2 N8 2.516(14)
Dy2 Dy4 3.9358(10)
Dy3 O16 2.271(10)
Dy3 O12 2.273(9)
Dy3 O22 2.324(9)
Dy3 O9 2.330(10)
Dy3 O23 2.361(9)
Dy3 N24 2.494(11)
Dy3 O11 2.511(10)
Dy3 N17 2.676(12)
Dy3 Dy5 3.4496(10)
Dy3 Dy4 3.7243(10)
Dy4 O8 2.330(11)
Dy4 O19 2.333(10)
Dy4 O24 2.408(10)
Dy4 O7 2.408(10)
Dy4 O23 2.431(9)
Dy4 O11 2.448(9)
Dy4 O21 2.454(10)
Dy4 O15 2.476(11)
Dy4 N16 2.498(12)
Dy4 C77 2.840(16)
Dy5 O2 2.208(10)
Dy5 O1 2.283(10)
Dy5 O16 2.300(10)
Dy5 O22 2.374(10)
Dy5 O6 2.401(11)
Dy5 N4 2.457(12)
Dy5 O12 2.493(10)
Dy5 N9 2.615(12)
Dy5 Dy6 3.8778(11)
Dy6 O5 2.221(11)
Dy6 O22 2.286(10)
Dy6 O18 2.316(10)
Dy6 O6 2.330(11)
Dy6 O21 2.402(10)
Dy6 O7 2.442(10)
Dy6 N12 2.483(13)
Dy6 N13 2.580(13)
Dy7 O26 2.218(11)
Dy7 O45 2.280(10)
Dy7 O25 2.293(11)
Dy7 O47 2.382(9)
Dy7 O32 2.384(10)
Dy7 N28 2.473(12)
Dy7 O36 2.532(9)
Dy7 N37 2.600(13)
Dy7 Dy9 3.4579(10)
Dy7 Dy8 3.8859(11)
Dy8 O31 2.225(10)
Dy8 O47 2.284(10)
Dy8 O38 2.330(11)
Dy8 O42 2.360(10)
Dy8 O32 2.372(10)
Dy8 O30 2.461(11)
Dy8 N40 2.474(14)
Dy8 N33 2.519(15)
Dy9 O45 2.262(10)
Dy9 O36 2.297(11)
Dy9 O48 2.328(11)
Dy9 O47 2.342(10)
Dy9 O33 2.345(11)
Dy9 N48 2.478(14)
Dy9 O35 2.545(10)
Dy9 N41 2.601(14)
Dy9 O30 2.892(10)
Dy9 Dy10 3.6911(11)
Dy9 Dy11 3.7346(11)
Dy10 O29 2.300(10)
Dy10 O37 2.342(11)
Dy10 O35 2.405(10)
Dy10 O46 2.425(10)
Dy10 O30 2.429(11)
Dy10 O48 2.435(10)
Dy10 O38 2.440(11)
Dy10 O44 2.468(12)
Dy10 N36 2.510(13)
Dy10 C150 2.779(17)
Dy10 Dy11 3.6632(11)
Dy11 O34 2.234(12)
Dy11 O46 2.303(11)
Dy11 O48 2.351(10)
Dy11 O33 2.375(11)
Dy11 O27 2.418(12)
Dy11 N29 2.555(14)
Dy11 N44 2.591(15)
Dy11 O35 2.634(10)
Dy11 N45 2.641(13)
Dy11 Dy12 3.9676(12)
Dy12 O28 2.216(12)
Dy12 O27 2.346(11)
Dy12 O37 2.347(11)
Dy12 O43 2.370(11)
Dy12 O41 2.403(12)
Dy12 O40 2.450(14)
Dy12 O46 2.456(11)
Dy12 N32 2.459(15)
N1 C1 1.30(2)
N1 C4 1.34(2)
N2 C2 1.31(2)
N2 C3 1.358(19)
N3 C5 1.29(2)
N3 N4 1.431(16)
N4 C6 1.28(2)
N5 C13 1.32(2)
N5 C16 1.34(2)
N6 C14 1.32(2)
N6 C15 1.33(2)
N7 C17 1.285(18)
N7 N8 1.424(18)
N8 C18 1.279(19)
N9 C25 1.32(2)
N9 C28 1.36(2)
N10 C27 1.31(2)
N10 C26 1.34(2)
N11 C29 1.256(19)
N11 N12 1.443(19)
N12 C30 1.29(2)
N13 C40 1.32(2)
N13 C37 1.33(2)
N14 C38 1.29(2)
N14 C39 1.35(2)
N15 C41 1.30(2)
N15 N16 1.355(17)
N16 C42 1.271(19)
N17 C52 1.296(18)
N17 C49 1.314(18)
N18 C51 1.33(2)
N18 C50 1.35(2)
N19 C53 1.282(18)
N19 N20 1.413(17)
N20 C54 1.261(19)
N21 C61 1.29(2)
N21 C64 1.325(18)
N22 C62 1.31(2)
N22 C63 1.34(2)
N23 C65 1.299(18)
N23 N24 1.391(16)
N24 C66 1.313(19)
N25 C80 1.31(2)
N25 C78 1.37(2)
N26 C81 1.30(2)
N26 C79 1.34(2)
N27 C82 1.29(2)
N27 N28 1.428(18)
N28 C83 1.266(19)
N29 C93 1.33(2)
N29 C90 1.34(2)
N30 C92 1.29(2)
N30 C91 1.34(2)
N31 C94 1.33(2)
N31 N32 1.41(2)
N32 C95 1.24(2)
N33 C105 1.32(2)
N33 C102 1.36(2)
N34 C103 1.31(2)
N34 C104 1.34(2)
N35 C106 1.281(18)
N35 N36 1.422(18)
N36 C107 1.293(19)
N37 C114 1.310(19)
N37 C117 1.33(2)
N38 C115 1.30(2)
N38 C116 1.32(2)
N39 C118 1.31(2)
N39 N40 1.423(18)
N40 C119 1.27(2)
N41 C129 1.34(2)
N41 C126 1.38(2)
N42 C127 1.32(2)
N42 C128 1.36(2)
N43 N44 1.2506(10)
N43 C130 1.28(2)
N44 C131 1.32(2)
N45 C138 1.32(2)
N45 C141 1.333(19)
N46 C139 1.26(2)
N46 C140 1.35(2)
N47 C142 1.28(2)
N47 N48 1.407(17)
N48 C143 1.30(2)
O1 C5 1.289(18)
O2 C8 1.305(19)
O3 C17 1.318(17)
O4 C24 1.286(19)
O5 C36 1.34(2)
O6 C29 1.334(18)
O7 C41 1.302(18)
O8 C48 1.295(18)
O9 C53 1.307(16)
O10 C56 1.334(18)
O11 C65 1.314(15)
O12 C68 1.317(17)
O13 C74 1.43(2)
O14 C73 1.34(3)
O15 C75 1.45(2)
O16 C76 1.421(17)
O19 C77 1.316(18)
O20 C77 1.237(17)
O21 C77 1.307(17)
O25 C82 1.322(18)
O26 C89 1.284(18)
O27 C94 1.284(19)
O28 C97 1.26(2)
O29 C109 1.345(19)
O30 C106 1.294(17)
O31 C125 1.34(2)
O32 C118 1.275(18)
O33 C130 1.28(2)
O34 C137 1.33(2)
O35 C142 1.331(19)
O36 C145 1.302(18)
O37 C150 1.29(2)
O38 C150 1.26(2)
O39 C150 1.280(19)
O42 C151 1.41(2)
O43 C152 1.42(3)
O44 C153 1.432(19)
O45 C154 1.443(17)
O49 C155 1.51(5)
O50 C156 1.46(2)
O51 C157 1.28(3)
C1 C2 1.33(2)
C3 C4 1.36(2)
C4 C5 1.48(2)
C6 C7 1.45(2)
C7 C12 1.37(2)
C7 C8 1.44(2)
C8 C9 1.39(2)
C9 C10 1.37(2)
C10 C11 1.40(3)
C11 C12 1.38(2)
C13 C14 1.41(2)
C15 C16 1.40(2)
C16 C17 1.44(2)
C18 C19 1.43(2)
C19 C20 1.44(2)
C19 C24 1.45(2)
C20 C21 1.37(3)
C21 C22 1.35(3)
C22 C23 1.40(3)
C23 C24 1.40(2)
C25 C26 1.37(2)
C27 C28 1.41(2)
C28 C29 1.46(2)
C30 C31 1.45(3)
C31 C36 1.39(2)
C31 C32 1.40(2)
C32 C33 1.30(3)
C33 C34 1.33(3)
C34 C35 1.37(3)
C35 C36 1.40(3)
C37 C38 1.42(3)
C39 C40 1.38(2)
C40 C41 1.48(2)
C42 C43 1.45(2)
C43 C48 1.42(2)
C43 C44 1.47(2)
C44 C45 1.29(3)
C45 C46 1.36(3)
C46 C47 1.38(2)
C47 C48 1.39(2)
C49 C50 1.37(2)
C51 C52 1.36(2)
C52 C53 1.48(2)
C54 C55 1.42(2)
C55 C60 1.44(2)
C55 C56 1.46(2)
C56 C57 1.40(2)
C57 C58 1.37(3)
C58 C59 1.35(3)
C59 C60 1.35(3)
C61 C62 1.40(2)
C63 C64 1.37(2)
C64 C65 1.51(2)
C66 C67 1.41(2)
C67 C72 1.40(2)
C67 C68 1.42(2)
C68 C69 1.42(2)
C69 C70 1.39(2)
C70 C71 1.38(2)
C71 C72 1.30(2)
C78 C79 1.33(3)
C80 C81 1.39(2)
C80 C82 1.47(2)
C83 C84 1.47(2)
C84 C89 1.38(2)
C84 C85 1.42(2)
C85 C86 1.38(2)
C86 C87 1.35(3)
C87 C88 1.41(2)
C88 C89 1.41(2)
C90 C91 1.44(2)
C92 C93 1.40(2)
C93 C94 1.47(2)
C95 C96 1.43(3)
C96 C97 1.38(3)
C96 C101 1.44(3)
C97 C98 1.32(3)
C98 C99 1.40(3)
C99 C100 1.43(3)
C100 C101 1.39(3)
C102 C103 1.38(2)
C104 C105 1.38(2)
C105 C106 1.52(2)
C107 C108 1.42(2)
C108 C113 1.37(2)
C108 C109 1.40(2)
C109 C110 1.39(2)
C110 C111 1.38(2)
C111 C112 1.34(3)
C112 C113 1.32(3)
C114 C115 1.40(2)
C116 C117 1.40(2)
C117 C118 1.54(2)
C119 C120 1.48(2)
C120 C125 1.42(3)
C120 C121 1.42(3)
C121 C122 1.33(3)
C122 C123 1.41(3)
C123 C124 1.37(3)
C124 C125 1.40(2)
C126 C127 1.37(3)
C128 C129 1.44(2)
C129 C130 1.46(2)
C131 C132 1.44(3)
C132 C133 1.38(3)
C132 C137 1.45(3)
C133 C134 1.43(3)
C134 C135 1.28(3)
C135 C136 1.41(3)
C136 C137 1.43(2)
C138 C139 1.45(3)
C140 C141 1.38(2)
C141 C142 1.49(2)
C143 C144 1.47(2)
C144 C145 1.39(2)
C144 C149 1.41(2)
C145 C146 1.36(2)
C146 C147 1.40(2)
C147 C148 1.42(3)
C148 C149 1.39(2)
